data_4332643
loop_
_publ_author_name
'Zhang, Jian-Jun'
'Hu, Sheng-Min'
'Xiang, Sheng-Chang'
'Sheng, Tianlu'
'Wu, Xin-Tao'
'Li, Ya-Min'

_publ_section_title
;
 Syntheses, Structures, and Properties of High-Nuclear 3d&#x2212;4f
 Clusters with Amino Acid as Ligand:&#x00A0; {Gd6Cu24}, {Tb6Cu26}, and
 {(Ln6Cu24)2Cu} (Ln= Sm, Gd)
;
_journal_issue 18
_journal_name_full 'Inorganic Chemistry'
_journal_page_first 7173
_journal_page_last 7181
_journal_paper_doi 10.1021/ic060610l
_journal_volume 45
_journal_year 2006
_chemical_formula_sum 'C64 H244 Cl18 Cu24 Gd6 N16 O178'
_chemical_formula_weight 7193.31
_chemical_name_systematic
; 
 ? 
;
_space_group_IT_number 2
_symmetry_cell_setting triclinic
_symmetry_space_group_name_Hall '-P 1'
_symmetry_space_group_name_H-M 'P -1'
_atom_sites_solution_hydrogens geom
_atom_sites_solution_primary direct
_atom_sites_solution_secondary difmap
_audit_creation_method SHELXL-97
_cell_angle_alpha 63.808(7)
_cell_angle_beta 70.018(8)
_cell_angle_gamma 68.717(8)
_cell_formula_units_Z 1
_cell_length_a 18.685(2)
_cell_length_b 19.564(2)
_cell_length_c 21.658(3)
_cell_measurement_reflns_used 8455
_cell_measurement_temperature 293(2)
_cell_measurement_theta_max 27.4835
_cell_measurement_theta_min 2.0446
_cell_volume 6461.8(14)
_computing_data_collection 'CrystalClear (Rigaku Corp., 2000)'
_computing_data_reduction 'CrystalClear (Rigaku Corp., 2000)'
_computing_molecular_graphics 'Bruker SHELXTL'
_computing_publication_material 'Bruker SHELXTL'
_computing_structure_refinement 'SHELXL-97 (Sheldrick, 1997)'
_computing_structure_solution 'SHELXS-97 (Sheldrick, 1990)'
_diffrn_ambient_temperature 130.1500
_diffrn_measured_fraction_theta_full 0.981
_diffrn_measured_fraction_theta_max 0.981
_diffrn_measurement_device_type 'Mercury CCD (2x2 bin mode) '
_diffrn_measurement_method dtprofit.ref
_diffrn_radiation_monochromator graphite
_diffrn_radiation_source 'Rotating Anode'
_diffrn_radiation_type MoK\a
_diffrn_radiation_wavelength 0.71073
_diffrn_reflns_av_R_equivalents 0.0268
_diffrn_reflns_av_sigmaI/netI 0.0558
_diffrn_reflns_limit_h_max 24
_diffrn_reflns_limit_h_min -23
_diffrn_reflns_limit_k_max 25
_diffrn_reflns_limit_k_min -25
_diffrn_reflns_limit_l_max 27
_diffrn_reflns_limit_l_min -28
_diffrn_reflns_number 49650
_diffrn_reflns_theta_full 27.48
_diffrn_reflns_theta_max 27.48
_diffrn_reflns_theta_min 2.11
_diffrn_standards_decay_% none
_diffrn_standards_interval_count none
_diffrn_standards_interval_time none
_diffrn_standards_number none
_exptl_absorpt_coefficient_mu 3.734
_exptl_absorpt_correction_T_max 1.0000
_exptl_absorpt_correction_T_min 0.5080
_exptl_absorpt_correction_type multi-scan
_exptl_crystal_colour Blue
_exptl_crystal_density_diffrn 1.849
_exptl_crystal_density_method 'not measured'
_exptl_crystal_description Prism
_exptl_crystal_F_000 3550
_exptl_crystal_size_max 0.2000
_exptl_crystal_size_mid 0.2000
_exptl_crystal_size_min 0.2000
_refine_diff_density_max 3.688
_refine_diff_density_min -3.131
_refine_diff_density_rms 0.269
_refine_ls_extinction_method none
_refine_ls_goodness_of_fit_ref 1.033
_refine_ls_hydrogen_treatment geom
_refine_ls_matrix_type full
_refine_ls_number_parameters 1468
_refine_ls_number_reflns 29068
_refine_ls_number_restraints 0
_refine_ls_restrained_S_all 1.033
_refine_ls_R_factor_all 0.0676
_refine_ls_R_factor_gt 0.0617
_refine_ls_shift/su_max 0.001
_refine_ls_shift/su_mean 0.000
_refine_ls_structure_factor_coef Fsqd
_refine_ls_weighting_details 'calc w=1/[\s^2^(Fo^2^)+(0.1215P)^2^+52.7277P] where P=(Fo^2^+2Fc^2^)/3'
_refine_ls_weighting_scheme calc
_refine_ls_wR_factor_gt 0.1847
_refine_ls_wR_factor_ref 0.1917
_reflns_number_gt 25739
_reflns_number_total 29068
_reflns_threshold_expression >2sigma(I)
_cod_data_source_file ic060610lsup1.cif
_cod_data_source_block cluster
_cod_depositor_comments
;
The following automatic conversions were performed:

'_symmetry_cell_setting' value 'Triclinic' changed to 'triclinic'
according to /home/saulius/struct/CIF-dictionaries/cif_core.dic
dictionary named 'cif_core.dic' version 2.4.2 from
2011-04-26.

'_exptl_absorpt_correction_type' value 'Multi-scan'
changed to 'multi-scan' according to
/home/saulius/struct/CIF-dictionaries/cif_core.dic dictionary named
'cif_core.dic' version 2.4.2 from 2011-04-26.

Automatic conversion script
Id: cif_fix_values 1891 2012-01-12 08:04:46Z andrius 
;
_cod_original_sg_symbol_H-M P-1
_cod_database_code 4332643

loop_
_symmetry_equiv_pos_as_xyz
'x, y, z'
'-x, -y, -z'

loop_
_atom_site_label
_atom_site_type_symbol
_atom_site_fract_x
_atom_site_fract_y
_atom_site_fract_z
_atom_site_U_iso_or_equiv
_atom_site_adp_type
_atom_site_occupancy
_atom_site_symmetry_multiplicity
_atom_site_calc_flag
_atom_site_refinement_flags
Gd1 Gd -0.001434(15) 0.603413(16) 0.169101(15) 0.01165(8) Uani 1 1 d .
Gd2 Gd 0.221200(16) 0.614245(17) -0.164508(15) 0.01279(8) Uani 1 1 d .
Gd3 Gd 0.188017(15) 0.254699(16) 0.106937(15) 0.01179(8) Uani 1 1 d .
Cu1 Cu 0.10451(4) 0.60929(4) 0.00233(4) 0.01275(15) Uani 1 1 d .
Cu2 Cu 0.09188(4) 0.43235(4) 0.13449(4) 0.01200(14) Uani 1 1 d .
Cu3 Cu 0.19912(4) 0.43875(4) -0.02666(4) 0.01235(14) Uani 1 1 d .
Cu4 Cu 0.01444(4) 0.67638(4) -0.13139(4) 0.01272(15) Uani 1 1 d .
Cu5 Cu -0.10843(4) 0.49394(4) 0.16224(4) 0.01218(14) Uani 1 1 d .
Cu6 Cu -0.09506(4) 0.66930(4) 0.03119(4) 0.01299(15) Uani 1 1 d .
Cu7 Cu 0.07950(5) 0.55836(5) 0.31243(4) 0.02047(17) Uani 1 1 d .
Cu8 Cu 0.08863(4) 0.71524(4) 0.19622(4) 0.01572(15) Uani 1 1 d .
Cu9 Cu 0.34517(5) 0.63782(6) -0.33482(4) 0.02518(19) Uani 1 1 d .
Cu10 Cu 0.43207(5) 0.56744(6) -0.20975(5) 0.0275(2) Uani 1 1 d .
Cu11 Cu 0.19996(5) 0.06488(4) 0.24101(4) 0.01868(16) Uani 1 1 d .
Cu12 Cu 0.29311(4) 0.06869(4) 0.09348(4) 0.01736(16) Uani 1 1 d .
N1 N 0.1834(6) 0.7510(7) 0.1388(5) 0.068(3) Uani 1 1 d .
H1A H 0.1751 0.8013 0.1339 0.082 Uiso 1 1 calc R
H1B H 0.2230 0.7218 0.1616 0.082 Uiso 1 1 calc R
N2 N 0.1647(5) 0.4682(4) 0.3493(5) 0.048(2) Uani 1 1 d .
H2A H 0.2079 0.4851 0.3382 0.058 Uiso 1 1 calc R
H2B H 0.1503 0.4480 0.3967 0.058 Uiso 1 1 calc R
N3 N 0.5076(3) 0.4719(4) -0.1618(4) 0.0298(14) Uani 1 1 d .
H3A H 0.5415 0.4507 -0.1936 0.036 Uiso 1 1 calc R
H3B H 0.5355 0.4858 -0.1446 0.036 Uiso 1 1 calc R
N4 N 0.1137(3) 0.0187(3) 0.3110(3) 0.0225(11) Uani 1 1 d .
H4A H 0.1160 -0.0253 0.3059 0.027 Uiso 1 1 calc R
H4B H 0.1202 0.0051 0.3546 0.027 Uiso 1 1 calc R
N5 N 0.3276(4) 0.6210(5) -0.4113(4) 0.0383(16) Uani 1 1 d .
H5A H 0.3039 0.6674 -0.4404 0.046 Uiso 1 1 calc R
H5B H 0.3743 0.6026 -0.4365 0.046 Uiso 1 1 calc R
N6 N 0.3011(4) 0.0270(3) 0.0227(3) 0.0246(12) Uani 1 1 d .
H6A H 0.3516 0.0164 -0.0004 0.029 Uiso 1 1 calc R
H6B H 0.2860 -0.0184 0.0448 0.029 Uiso 1 1 calc R
N7 N 0.0449(4) 0.8139(4) 0.3597(3) 0.0317(14) Uani 1 1 d .
N8 N 0.3855(10) -0.1450(11) 0.3285(9) 0.134(7) Uani 1 1 d .
C1 C 0.1583(3) 0.6984(3) 0.0659(3) 0.0147(11) Uani 1 1 d .
C2 C 0.2077(4) 0.7459(4) 0.0678(4) 0.0194(12) Uani 1 1 d .
C3 C 0.1406(4) 0.4365(4) 0.2614(3) 0.0186(12) Uani 1 1 d .
C4 C 0.1845(4) 0.4051(4) 0.3212(4) 0.0249(14) Uani 1 1 d .
C5 C 0.3783(3) 0.4436(4) -0.0964(4) 0.0190(12) Uani 1 1 d .
C6 C 0.4679(4) 0.4116(5) -0.1032(4) 0.0284(16) Uani 1 1 d .
C7 C 0.0443(4) 0.1504(4) 0.2403(3) 0.0164(11) Uani 1 1 d .
C8 C 0.0345(4) 0.0742(4) 0.3036(3) 0.0204(12) Uani 1 1 d .
C9 C 0.2360(3) 0.5562(4) -0.3066(3) 0.0192(12) Uani 1 1 d .
C10 C 0.2779(4) 0.5642(5) -0.3836(4) 0.0268(15) Uani 1 1 d .
C11 C 0.2088(3) 0.1592(4) -0.0120(3) 0.0171(11) Uani 1 1 d .
C12 C 0.2508(4) 0.0844(4) -0.0295(4) 0.0219(13) Uani 1 1 d .
C13 C 0.0735(4) 0.6907(4) 0.3413(4) 0.0223(13) Uani 1 1 d .
C14 C 0.0576(5) 0.7256(4) 0.3969(4) 0.0256(14) Uani 1 1 d .
C15 C 0.3376(5) -0.0585(5) 0.2178(5) 0.0370(19) Uani 1 1 d .
C16 C 0.3963(8) -0.1365(8) 0.2490(6) 0.097(7) Uani 1 1 d .
C31 C 0.1948(9) 0.8271(6) 0.0109(7) 0.072(4) Uani 1 1 d .
H31A H 0.2254 0.8565 0.0122 0.107 Uiso 1 1 calc R
H31B H 0.1400 0.8540 0.0189 0.107 Uiso 1 1 calc R
H31C H 0.2108 0.8223 -0.0344 0.107 Uiso 1 1 calc R
C32 C 0.2943(5) 0.7029(7) 0.0551(8) 0.062(4) Uani 1 1 d .
H32A H 0.3252 0.7321 0.0563 0.094 Uiso 1 1 calc R
H32B H 0.3101 0.6980 0.0099 0.094 Uiso 1 1 calc R
H32C H 0.3023 0.6515 0.0912 0.094 Uiso 1 1 calc R
C33 C 0.2725(5) 0.3820(7) 0.2931(6) 0.050(3) Uani 1 1 d .
H33A H 0.2993 0.3625 0.3306 0.076 Uiso 1 1 calc R
H33B H 0.2893 0.4271 0.2564 0.076 Uiso 1 1 calc R
H33C H 0.2846 0.3416 0.2746 0.076 Uiso 1 1 calc R
C34 C 0.1560(6) 0.3351(5) 0.3781(5) 0.043(2) Uani 1 1 d .
H34A H 0.1823 0.3144 0.4161 0.064 Uiso 1 1 calc R
H34B H 0.1672 0.2953 0.3592 0.064 Uiso 1 1 calc R
H34C H 0.1003 0.3510 0.3953 0.064 Uiso 1 1 calc R
C35 C 0.3026(5) 0.1075(5) -0.1044(4) 0.0349(18) Uani 1 1 d .
H35A H 0.3413 0.1301 -0.1060 0.052 Uiso 1 1 calc R
H35B H 0.2703 0.1452 -0.1373 0.052 Uiso 1 1 calc R
H35C H 0.3286 0.0615 -0.1168 0.052 Uiso 1 1 calc R
C36 C 0.1884(5) 0.0477(4) -0.0252(5) 0.0333(17) Uani 1 1 d .
H36A H 0.1568 0.0337 0.0219 0.050 Uiso 1 1 calc R
H36B H 0.2139 0.0015 -0.0371 0.050 Uiso 1 1 calc R
H36C H 0.1555 0.0851 -0.0576 0.050 Uiso 1 1 calc R
C37 C -0.0060(5) 0.0943(4) 0.3705(4) 0.0325(17) Uani 1 1 d .
H37A H 0.0262 0.1174 0.3780 0.049 Uiso 1 1 calc R
H37B H -0.0132 0.0471 0.4103 0.049 Uiso 1 1 calc R
H37C H -0.0562 0.1309 0.3650 0.049 Uiso 1 1 calc R
C38 C -0.0153(4) 0.0371(4) 0.2895(4) 0.0293(15) Uani 1 1 d .
H38A H 0.0113 0.0253 0.2475 0.044 Uiso 1 1 calc R
H38B H -0.0656 0.0734 0.2836 0.044 Uiso 1 1 calc R
H38C H -0.0225 -0.0105 0.3287 0.044 Uiso 1 1 calc R
C39 C 0.4882(4) 0.3949(6) -0.0352(5) 0.039(2) Uani 1 1 d .
H39A H 0.4718 0.4427 -0.0261 0.059 Uiso 1 1 calc R
H39B H 0.5441 0.3742 -0.0392 0.059 Uiso 1 1 calc R
H39C H 0.4617 0.3570 0.0029 0.059 Uiso 1 1 calc R
C40 C 0.4935(4) 0.3366(5) -0.1199(6) 0.044(2) Uani 1 1 d .
H40A H 0.5493 0.3157 -0.1243 0.066 Uiso 1 1 calc R
H40B H 0.4801 0.3488 -0.1633 0.066 Uiso 1 1 calc R
H40C H 0.4670 0.2983 -0.0824 0.066 Uiso 1 1 calc R
C41 C 0.2167(5) 0.5961(5) -0.4286(4) 0.0335(17) Uani 1 1 d .
H41A H 0.2431 0.6011 -0.4764 0.050 Uiso 1 1 calc R
H41B H 0.1849 0.6468 -0.4272 0.050 Uiso 1 1 calc R
H41C H 0.1838 0.5605 -0.4103 0.050 Uiso 1 1 calc R
C42 C -0.0174(6) 0.7110(6) 0.4514(5) 0.047(2) Uani 1 1 d .
H42A H -0.0262 0.7334 0.4856 0.071 Uiso 1 1 calc R
H42B H -0.0125 0.6553 0.4745 0.071 Uiso 1 1 calc R
H42C H -0.0610 0.7349 0.4285 0.071 Uiso 1 1 calc R
C43 C 0.3298(5) 0.4828(5) -0.3840(4) 0.0357(18) Uani 1 1 d .
H43A H 0.3564 0.4866 -0.4315 0.054 Uiso 1 1 calc R
H43B H 0.2975 0.4464 -0.3647 0.054 Uiso 1 1 calc R
H43C H 0.3679 0.4645 -0.3560 0.054 Uiso 1 1 calc R
C44 C 0.1279(6) 0.6934(6) 0.4300(5) 0.043(2) Uani 1 1 d .
H44A H 0.1176 0.7155 0.4648 0.065 Uiso 1 1 calc R
H44B H 0.1732 0.7069 0.3943 0.065 Uiso 1 1 calc R
H44C H 0.1374 0.6371 0.4520 0.065 Uiso 1 1 calc R
C46 C 0.4714(12) -0.1221(11) 0.2375(16) 0.180(15) Uani 1 1 d .
H46A H 0.4983 -0.1130 0.1892 0.270 Uiso 1 1 calc R
H46B H 0.5027 -0.1671 0.2677 0.270 Uiso 1 1 calc R
H46C H 0.4630 -0.0767 0.2482 0.270 Uiso 1 1 calc R
C47 C 0.4034(11) -0.1949(7) 0.2197(17) 0.173(14) Uani 1 1 d .
H47A H 0.4089 -0.1702 0.1695 0.260 Uiso 1 1 calc R
H47B H 0.3571 -0.2145 0.2402 0.260 Uiso 1 1 calc R
H47C H 0.4487 -0.2377 0.2304 0.260 Uiso 1 1 calc R
O1 O 0.1027(2) 0.6783(3) 0.1213(2) 0.0157(8) Uani 1 1 d .
O2 O 0.1731(2) 0.6814(3) 0.0136(2) 0.0159(8) Uani 1 1 d .
O3 O 0.0911(3) 0.5056(3) 0.2502(2) 0.0179(9) Uani 1 1 d .
O4 O 0.1527(3) 0.3953(3) 0.2272(3) 0.0208(9) Uani 1 1 d .
O5 O 0.3523(2) 0.5140(3) -0.1395(2) 0.0185(9) Uani 1 1 d .
O6 O 0.3345(2) 0.4024(3) -0.0499(3) 0.0190(9) Uani 1 1 d .
O7 O 0.1156(3) 0.1577(2) 0.2078(2) 0.0175(8) Uani 1 1 d .
O8 O 0.0146(3) 0.7976(3) -0.2224(2) 0.0196(9) Uani 1 1 d .
O9 O 0.2577(3) 0.5886(3) -0.2777(2) 0.0203(9) Uani 1 1 d .
O10 O -0.1852(3) 0.4818(3) 0.2753(2) 0.0199(9) Uani 1 1 d .
O11 O 0.2241(2) 0.1626(3) 0.0407(2) 0.0168(8) Uani 1 1 d .
O12 O -0.1635(3) 0.7863(3) 0.0485(3) 0.0189(9) Uani 1 1 d .
O13 O 0.0741(4) 0.6183(3) 0.3658(3) 0.0325(12) Uani 1 1 d .
O14 O 0.0828(3) 0.7360(3) 0.2784(2) 0.0228(10) Uani 1 1 d .
O15 O 0.2837(3) -0.0327(3) 0.2618(3) 0.0309(12) Uani 1 1 d .
O16 O 0.3519(3) -0.0289(3) 0.1519(3) 0.0286(11) Uani 1 1 d .
O31 O 0.1090(2) 0.5378(2) 0.1000(2) 0.0143(8) Uani 1 1 d .
O32 O 0.2010(2) 0.5436(2) -0.0375(2) 0.0153(8) Uani 1 1 d .
O33 O 0.1918(2) 0.3906(2) 0.0760(2) 0.0133(8) Uani 1 1 d .
O34 O 0.0041(2) 0.6702(3) 0.0439(2) 0.0166(8) Uani 1 1 d .
O35 O 0.1004(2) 0.6762(3) -0.0969(2) 0.0153(8) Uani 1 1 d .
O36 O 0.1908(2) 0.3367(2) -0.0165(2) 0.0158(8) Uani 1 1 d .
O37 O 0.2025(2) 0.4854(3) -0.1287(2) 0.0149(8) Uani 1 1 d .
O38 O 0.0705(2) 0.3306(2) 0.1620(2) 0.0150(8) Uani 1 1 d .
O39 O 0.0996(2) 0.6183(2) -0.1863(2) 0.0149(8) Uani 1 1 d .
O40 O -0.1135(2) 0.6063(2) 0.1336(2) 0.0150(8) Uani 1 1 d .
O41 O -0.0716(2) 0.7277(3) -0.0711(2) 0.0152(8) Uani 1 1 d .
O42 O -0.0104(2) 0.4749(2) 0.1892(2) 0.0146(8) Uani 1 1 d .
O43 O 0.0146(2) 0.6480(3) 0.2499(2) 0.0160(8) Uani 1 1 d .
O44 O 0.3417(3) 0.6492(3) -0.2477(2) 0.0240(10) Uani 1 1 d .
O45 O 0.2681(3) 0.1237(2) 0.1578(2) 0.0167(8) Uani 1 1 d .
O51 O -0.0901(3) 0.7346(3) 0.1560(3) 0.0238(10) Uani 1 1 d .
O52 O -0.1031(3) 0.5691(3) 0.2787(3) 0.0249(10) Uani 1 1 d .
O53 O 0.1777(3) 0.7476(3) -0.2445(3) 0.0244(10) Uani 1 1 d .
O54 O 0.2634(3) 0.6842(3) -0.1190(2) 0.0206(9) Uani 1 1 d .
O55 O 0.2228(3) 0.2530(3) 0.2071(3) 0.0230(10) Uani 1 1 d .
O56 O 0.3259(3) 0.2587(3) 0.0535(3) 0.0236(10) Uani 1 1 d .
O57 O 0.4343(5) 0.6839(5) -0.3907(4) 0.061(2) Uani 1 1 d .
O58 O 0.5145(5) 0.6183(5) -0.2784(6) 0.086(3) Uani 1 1 d .
O59 O -0.0184(6) 0.4977(5) 0.3956(4) 0.065(2) Uani 1 1 d .
O60 O -0.0079(6) 0.8283(4) 0.1607(5) 0.070(3) Uani 1 1 d .
O61 O -0.2607(6) 0.2249(6) 1.3754(4) 0.081(3) Uani 1 1 d .
O71 O -0.4245(4) 0.3738(5) 1.1238(4) 0.0531(18) Uani 1 1 d .
O72 O 0.2246(4) 0.1088(3) 0.3178(3) 0.0383(13) Uani 1 1 d .
O73 O -0.4354(3) 0.4945(4) 1.2887(3) 0.0376(13) Uani 1 1 d .
O74 O -0.2022(6) 0.9110(6) 0.4950(5) 0.032(3) Uani 0.50 1 d P
O75 O -0.4025(6) 0.8982(8) 0.8049(6) 0.092(3) Uani 1 1 d .
O76 O -0.3579(6) 0.2059(5) 1.2755(7) 0.093(4) Uani 1 1 d .
O77 O -0.0334(14) 0.0643(10) 0.9506(9) 0.174(8) Uani 1 1 d .
O78 O -0.5197(10) 0.2492(8) 1.2760(12) 0.163(8) Uani 1 1 d .
O79 O 0.0861(11) 0.1269(10) 0.7072(12) 0.187(10) Uani 1 1 d .
O80 O -0.0085(5) 0.1119(4) 0.5446(3) 0.0523(19) Uani 1 1 d .
O82 O 0.2108(5) 0.3913(5) 0.5256(4) 0.0117(15) Uiso 0.50 1 d P
O111 O 0.0042(10) 0.5764(10) -0.0157(9) 0.062(4) Uani 0.50 1 d P
O112 O -0.0674(10) 0.5043(11) -0.0167(10) 0.068(5) Uani 0.50 1 d P
O113 O -0.0713(11) 0.5406(11) 0.0354(15) 0.098(8) Uani 0.50 1 d P
O114 O 0.0067(14) 0.5432(15) -0.0744(12) 0.098(7) Uani 0.50 1 d P
O121 O -0.3272(3) 0.7226(4) 1.1117(3) 0.0374(13) Uani 1 1 d .
O122 O -0.2628(3) 0.6769(4) 1.2037(4) 0.0388(14) Uani 1 1 d .
O123 O -0.4017(3) 0.7172(4) 1.2259(4) 0.0466(16) Uani 1 1 d .
O124 O -0.3341(3) 0.5996(3) 1.2024(3) 0.0327(12) Uani 1 1 d .
O131 O 0.0866(3) 0.7004(3) 0.6711(3) 0.0268(10) Uani 1 1 d .
O132 O -0.0522(3) 0.7359(3) 0.6911(3) 0.0287(11) Uani 1 1 d .
O133 O 0.0201(3) 0.6208(3) 0.6669(3) 0.0290(11) Uani 1 1 d .
O134 O 0.0241(4) 0.7453(3) 0.5764(3) 0.0314(12) Uani 1 1 d .
O141 O -0.3319(3) 0.4715(3) 0.9846(3) 0.0313(11) Uani 1 1 d .
O142 O -0.3220(3) 0.5950(3) 0.8947(3) 0.0277(11) Uani 1 1 d .
O143 O -0.2560(3) 0.4786(3) 0.8708(3) 0.0311(11) Uani 1 1 d .
O144 O -0.3957(3) 0.5225(4) 0.8907(3) 0.0350(13) Uani 1 1 d .
O151 O -0.0965(4) 1.0813(4) 0.8236(4) 0.0465(16) Uani 1 1 d .
O152 O -0.2348(4) 1.1143(3) 0.8611(4) 0.0443(15) Uani 1 1 d .
O153 O -0.1752(4) 1.1212(3) 0.7440(3) 0.0365(13) Uani 1 1 d .
O154 O -0.1704(3) 0.9983(3) 0.8367(3) 0.0270(10) Uani 1 1 d .
O161 O -0.0322(4) 0.0526(4) 1.0954(5) 0.057(2) Uani 1 1 d .
O162 O 0.0400(4) 0.1275(4) 1.1000(4) 0.0402(14) Uani 1 1 d .
O163 O -0.0983(3) 0.1716(3) 1.1150(3) 0.0372(13) Uani 1 1 d .
O164 O -0.0182(3) 0.1739(4) 1.0030(3) 0.0394(13) Uani 1 1 d .
O171 O -0.2855(11) 0.4098(9) 0.7566(10) 0.157(7) Uani 1 1 d .
O172 O -0.2694(7) 0.3111(8) 0.7274(8) 0.115(4) Uani 1 1 d .
O173 O -0.2773(9) 0.4340(9) 0.6448(7) 0.129(5) Uani 1 1 d .
O174 O -0.3875(6) 0.3986(9) 0.7291(7) 0.106(4) Uani 1 1 d .
O181 O -0.2884(11) 1.161(2) 0.5423(10) 0.274(18) Uani 1 1 d .
O182 O -0.1705(17) 1.0688(9) 0.5486(9) 0.217(12) Uani 1 1 d .
O183 O -0.1754(9) 1.1922(8) 0.4761(5) 0.122(5) Uani 1 1 d .
O184 O -0.2001(7) 1.1557(6) 0.5995(5) 0.087(3) Uani 1 1 d .
O191 O -0.3636(11) 1.3559(13) 0.5813(10) 0.084(6) Uani 0.50 1 d P
O192 O -0.4856(12) 1.3543(13) 0.6519(9) 0.090(7) Uani 0.50 1 d P
O193 O -0.4484(7) 1.4748(7) 0.5937(7) 0.045(3) Uani 0.50 1 d P
O194 O -0.4706(5) 1.4065(5) 0.5242(5) 0.023(2) Uani 0.50 1 d P
O201 O 0.4088(4) 0.1174(5) 0.0305(4) 0.0099(14) Uiso 0.50 1 d P
O202 O 0.4779(10) 0.0411(16) -0.0341(13) 0.097(9) Uani 0.50 1 d P
O203 O 0.5250(10) 0.0131(16) 0.0554(13) 0.118(11) Uani 0.50 1 d P
O204 O 0.5375(11) 0.1299(12) -0.0348(13) 0.095(7) Uani 0.50 1 d P
O211 O 0.6178(15) 0.1376(12) -0.0095(11) 0.096(8) Uani 0.50 1 d P
O212 O 0.6190(15) 0.1208(12) 0.1093(15) 0.105(9) Uani 0.50 1 d P
O213 O 0.5217(12) 0.1921(12) 0.0719(15) 0.115(10) Uani 0.50 1 d P
O214 O 0.5417(9) 0.0662(8) 0.0943(11) 0.075(6) Uani 0.50 1 d P
O741 O -0.1463(9) 0.9059(15) 0.5382(7) 0.093(8) Uani 0.50 1 d P
O821 O -0.1697(6) 0.6682(6) 0.4077(5) 0.027(2) Uiso 0.50 1 d P
Cl1 Cl 0.0000 0.5000 0.0000 0.0341(6) Uani 1 2 d S
Cl2 Cl -0.33219(9) 0.67980(11) 1.18624(10) 0.0295(4) Uani 1 1 d .
Cl3 Cl 0.01953(10) 0.70097(9) 0.65079(8) 0.0220(3) Uani 1 1 d .
Cl4 Cl -0.32616(9) 0.51646(10) 0.90987(9) 0.0230(3) Uani 1 1 d .
Cl5 Cl -0.16918(10) 1.07918(10) 0.81677(9) 0.0262(3) Uani 1 1 d .
Cl6 Cl -0.02686(11) 0.13070(11) 1.07873(11) 0.0326(4) Uani 1 1 d .
Cl7 Cl -0.30716(14) 0.39330(18) 0.71371(14) 0.0525(6) Uani 1 1 d .
Cl8 Cl -0.20878(18) 1.14465(18) 0.54122(14) 0.0612(7) Uani 1 1 d .
Cl9 Cl -0.4431(3) 1.3956(3) 0.5862(3) 0.0569(13) Uani 0.50 1 d P
Cl10 Cl 0.4881(2) 0.0780(3) 0.0049(3) 0.0411(9) Uani 0.50 1 d P
Cl11 Cl 0.5775(3) 0.1313(3) 0.0609(3) 0.0511(12) Uani 0.50 1 d P

loop_
_atom_site_aniso_label
_atom_site_aniso_U_11
_atom_site_aniso_U_22
_atom_site_aniso_U_33
_atom_site_aniso_U_23
_atom_site_aniso_U_13
_atom_site_aniso_U_12
Gd1 0.01010(13) 0.01524(15) 0.01434(14) -0.00951(11) -0.00398(10) -0.00185(10)
Gd2 0.01056(14) 0.01590(15) 0.01457(14) -0.00774(11) -0.00088(10) -0.00514(10)
Gd3 0.01030(13) 0.01078(14) 0.01631(15) -0.00645(11) -0.00647(10) 0.00047(10)
Cu1 0.0100(3) 0.0167(4) 0.0143(3) -0.0090(3) -0.0016(3) -0.0032(3)
Cu2 0.0114(3) 0.0117(3) 0.0159(3) -0.0076(3) -0.0046(3) -0.0014(3)
Cu3 0.0102(3) 0.0121(3) 0.0169(3) -0.0068(3) -0.0045(3) -0.0018(3)
Cu4 0.0092(3) 0.0146(3) 0.0151(3) -0.0065(3) -0.0037(3) -0.0014(3)
Cu5 0.0101(3) 0.0144(3) 0.0156(3) -0.0080(3) -0.0035(3) -0.0031(3)
Cu6 0.0109(3) 0.0151(3) 0.0167(4) -0.0086(3) -0.0069(3) -0.0001(3)
Cu7 0.0309(4) 0.0193(4) 0.0184(4) -0.0098(3) -0.0121(3) -0.0041(3)
Cu8 0.0181(3) 0.0198(4) 0.0168(3) -0.0113(3) -0.0054(3) -0.0057(3)
Cu9 0.0224(4) 0.0400(5) 0.0173(4) -0.0119(4) 0.0042(3) -0.0186(4)
Cu10 0.0128(4) 0.0335(5) 0.0410(5) -0.0221(4) 0.0075(3) -0.0125(3)
Cu11 0.0193(4) 0.0120(3) 0.0210(4) -0.0045(3) -0.0080(3) 0.0017(3)
Cu12 0.0161(3) 0.0123(3) 0.0235(4) -0.0092(3) -0.0082(3) 0.0037(3)
N1 0.077(6) 0.133(9) 0.050(5) -0.068(6) 0.031(4) -0.084(7)
N2 0.077(6) 0.033(4) 0.057(5) -0.029(4) -0.051(5) 0.012(4)
N3 0.009(2) 0.046(4) 0.045(4) -0.029(3) 0.001(2) -0.010(2)
N4 0.025(3) 0.016(3) 0.024(3) -0.006(2) -0.007(2) -0.003(2)
N5 0.040(4) 0.061(5) 0.022(3) -0.016(3) 0.003(3) -0.029(4)
N6 0.027(3) 0.019(3) 0.032(3) -0.015(2) -0.015(2) 0.005(2)
N7 0.051(4) 0.023(3) 0.027(3) -0.014(3) -0.011(3) -0.009(3)
N8 0.111(12) 0.128(13) 0.091(11) -0.035(10) -0.040(9) 0.059(10)
C1 0.016(3) 0.015(3) 0.018(3) -0.009(2) -0.006(2) -0.003(2)
C2 0.014(3) 0.024(3) 0.030(3) -0.016(3) -0.003(2) -0.007(2)
C3 0.024(3) 0.016(3) 0.019(3) -0.005(2) -0.012(2) -0.003(2)
C4 0.035(4) 0.022(3) 0.025(3) -0.010(3) -0.019(3) -0.001(3)
C5 0.012(3) 0.023(3) 0.031(3) -0.019(3) -0.005(2) -0.002(2)
C6 0.010(3) 0.037(4) 0.046(4) -0.028(4) -0.003(3) -0.002(3)
C7 0.017(3) 0.014(3) 0.017(3) -0.006(2) -0.002(2) -0.003(2)
C8 0.023(3) 0.013(3) 0.021(3) -0.006(2) -0.003(2) -0.002(2)
C9 0.012(3) 0.030(3) 0.019(3) -0.014(3) -0.001(2) -0.004(2)
C10 0.022(3) 0.045(4) 0.017(3) -0.016(3) 0.003(2) -0.013(3)
C11 0.013(3) 0.015(3) 0.026(3) -0.012(2) -0.005(2) 0.000(2)
C12 0.023(3) 0.015(3) 0.031(4) -0.015(3) -0.012(3) 0.004(2)
C13 0.026(3) 0.025(3) 0.024(3) -0.015(3) -0.012(3) -0.003(3)
C14 0.046(4) 0.020(3) 0.018(3) -0.011(3) -0.011(3) -0.007(3)
C15 0.024(4) 0.027(4) 0.037(4) -0.001(3) -0.010(3) 0.009(3)
C16 0.061(7) 0.070(8) 0.044(6) 0.011(6) 0.003(5) 0.056(7)
C31 0.107(10) 0.040(6) 0.090(9) 0.013(6) -0.066(8) -0.047(6)
C32 0.021(4) 0.060(6) 0.141(12) -0.070(8) -0.026(5) 0.001(4)
C33 0.039(5) 0.071(7) 0.051(6) -0.024(5) -0.034(4) 0.000(4)
C34 0.070(6) 0.037(5) 0.030(4) -0.003(4) -0.032(4) -0.016(4)
C35 0.038(4) 0.031(4) 0.028(4) -0.019(3) -0.006(3) 0.008(3)
C36 0.037(4) 0.021(3) 0.056(5) -0.024(4) -0.022(4) 0.001(3)
C37 0.050(5) 0.017(3) 0.018(3) -0.003(3) -0.001(3) -0.007(3)
C38 0.029(4) 0.019(3) 0.038(4) -0.005(3) -0.009(3) -0.008(3)
C39 0.009(3) 0.057(5) 0.054(5) -0.025(4) -0.011(3) 0.000(3)
C40 0.012(3) 0.039(5) 0.095(8) -0.049(5) -0.008(4) 0.006(3)
C41 0.035(4) 0.050(5) 0.017(3) -0.014(3) -0.004(3) -0.011(4)
C42 0.071(6) 0.048(5) 0.033(4) -0.028(4) 0.011(4) -0.029(5)
C43 0.029(4) 0.046(5) 0.028(4) -0.023(4) 0.000(3) 0.002(3)
C44 0.060(6) 0.047(5) 0.042(5) -0.027(4) -0.035(4) 0.003(4)
C46 0.156(18) 0.122(15) 0.37(4) -0.18(2) -0.22(2) 0.117(14)
C47 0.116(14) 0.023(6) 0.42(4) -0.065(13) -0.18(2) 0.034(7)
O1 0.017(2) 0.020(2) 0.017(2) -0.0115(17) -0.0041(16) -0.0057(16)
O2 0.016(2) 0.020(2) 0.018(2) -0.0132(18) -0.0022(16) -0.0049(16)
O3 0.023(2) 0.019(2) 0.019(2) -0.0105(18) -0.0110(17) -0.0025(17)
O4 0.026(2) 0.016(2) 0.025(2) -0.0096(19) -0.0125(19) -0.0010(18)
O5 0.0083(18) 0.027(2) 0.024(2) -0.0144(19) -0.0006(16) -0.0047(17)
O6 0.0102(19) 0.020(2) 0.029(2) -0.0108(19) -0.0073(17) -0.0013(16)
O7 0.016(2) 0.012(2) 0.020(2) -0.0022(17) -0.0057(17) -0.0013(16)
O8 0.015(2) 0.017(2) 0.022(2) -0.0040(18) -0.0042(17) -0.0022(16)
O9 0.019(2) 0.031(3) 0.019(2) -0.015(2) 0.0017(17) -0.0123(19)
O10 0.015(2) 0.029(2) 0.021(2) -0.0147(19) -0.0003(17) -0.0083(18)
O11 0.016(2) 0.015(2) 0.021(2) -0.0103(17) -0.0078(17) 0.0015(16)
O12 0.017(2) 0.017(2) 0.027(2) -0.0122(19) -0.0106(18) 0.0010(17)
O13 0.061(4) 0.024(3) 0.023(3) -0.012(2) -0.022(2) -0.004(2)
O14 0.030(2) 0.029(3) 0.018(2) -0.014(2) -0.0043(18) -0.011(2)
O15 0.023(2) 0.025(3) 0.030(3) -0.003(2) -0.012(2) 0.007(2)
O16 0.024(2) 0.020(2) 0.036(3) -0.011(2) -0.012(2) 0.0070(19)
O31 0.0153(19) 0.014(2) 0.015(2) -0.0080(16) -0.0016(15) -0.0028(15)
O32 0.016(2) 0.014(2) 0.016(2) -0.0078(17) -0.0024(16) -0.0030(16)
O33 0.0132(19) 0.0137(19) 0.0146(19) -0.0076(16) -0.0021(15) -0.0027(15)
O34 0.0091(18) 0.025(2) 0.016(2) -0.0098(18) -0.0035(15) -0.0016(16)
O35 0.0107(18) 0.023(2) 0.0131(19) -0.0090(17) -0.0022(15) -0.0023(16)
O36 0.017(2) 0.013(2) 0.022(2) -0.0063(17) -0.0102(17) -0.0041(16)
O37 0.0148(19) 0.017(2) 0.018(2) -0.0062(17) -0.0084(16) -0.0050(16)
O38 0.0129(19) 0.014(2) 0.022(2) -0.0087(17) -0.0057(16) -0.0021(15)
O39 0.0122(19) 0.014(2) 0.021(2) -0.0089(17) -0.0038(16) -0.0035(15)
O40 0.016(2) 0.015(2) 0.019(2) -0.0065(17) -0.0086(16) -0.0033(16)
O41 0.0092(18) 0.024(2) 0.015(2) -0.0106(17) -0.0039(15) -0.0015(16)
O42 0.0094(18) 0.017(2) 0.022(2) -0.0109(17) -0.0030(15) -0.0029(15)
O43 0.016(2) 0.021(2) 0.017(2) -0.0101(17) -0.0043(16) -0.0048(16)
O44 0.029(2) 0.030(3) 0.018(2) -0.010(2) 0.0017(19) -0.018(2)
O45 0.018(2) 0.014(2) 0.020(2) -0.0066(17) -0.0096(17) -0.0004(16)
O51 0.025(2) 0.024(2) 0.031(3) -0.020(2) -0.012(2) 0.0035(19)
O52 0.022(2) 0.038(3) 0.025(2) -0.022(2) 0.0006(18) -0.012(2)
O53 0.020(2) 0.024(2) 0.026(2) -0.004(2) -0.0043(19) -0.0083(19)
O54 0.019(2) 0.024(2) 0.024(2) -0.0117(19) -0.0010(17) -0.0110(18)
O55 0.025(2) 0.020(2) 0.028(2) -0.011(2) -0.016(2) 0.0020(18)
O56 0.014(2) 0.021(2) 0.035(3) -0.011(2) -0.0100(19) 0.0019(17)
O57 0.058(4) 0.103(6) 0.035(3) -0.018(4) 0.007(3) -0.060(5)
O58 0.049(4) 0.069(5) 0.126(8) -0.048(6) 0.046(5) -0.044(4)
O59 0.090(6) 0.071(5) 0.041(4) -0.020(4) 0.004(4) -0.046(5)
O60 0.106(7) 0.036(4) 0.080(6) -0.031(4) -0.068(5) 0.027(4)
O61 0.088(7) 0.083(6) 0.040(4) -0.005(4) -0.009(4) -0.012(5)
O71 0.042(4) 0.064(5) 0.076(5) -0.042(4) -0.013(3) -0.018(3)
O72 0.050(4) 0.032(3) 0.035(3) -0.009(2) -0.018(3) -0.008(3)
O73 0.030(3) 0.052(4) 0.039(3) -0.032(3) -0.003(2) -0.004(3)
O74 0.040(6) 0.030(5) 0.017(5) -0.016(4) -0.023(4) 0.028(4)
O75 0.062(6) 0.147(10) 0.081(7) -0.025(7) -0.026(5) -0.051(6)
O76 0.066(6) 0.051(5) 0.170(11) -0.038(6) -0.031(6) -0.021(4)
O77 0.28(2) 0.121(12) 0.128(13) -0.069(10) 0.027(14) -0.095(14)
O78 0.142(13) 0.085(9) 0.29(2) -0.040(12) -0.111(15) -0.039(9)
O79 0.186(16) 0.130(12) 0.33(3) -0.127(15) -0.207(18) 0.070(11)
O80 0.104(6) 0.024(3) 0.027(3) -0.008(2) -0.015(3) -0.014(3)
O111 0.064(10) 0.066(10) 0.062(10) -0.031(8) -0.015(8) -0.012(8)
O112 0.066(10) 0.086(13) 0.071(11) -0.043(10) -0.005(8) -0.031(9)
O113 0.060(11) 0.060(11) 0.20(3) -0.065(15) -0.040(14) -0.006(9)
O114 0.092(16) 0.115(18) 0.079(14) -0.013(13) -0.028(12) -0.038(14)
O121 0.031(3) 0.036(3) 0.049(4) -0.021(3) -0.007(3) -0.006(2)
O122 0.025(3) 0.050(4) 0.063(4) -0.039(3) -0.013(3) -0.005(2)
O123 0.022(3) 0.069(5) 0.055(4) -0.044(4) -0.001(3) 0.001(3)
O124 0.025(3) 0.038(3) 0.040(3) -0.023(3) 0.001(2) -0.011(2)
O131 0.028(3) 0.029(3) 0.024(2) -0.008(2) -0.005(2) -0.010(2)
O132 0.030(3) 0.027(3) 0.025(3) -0.012(2) -0.004(2) -0.001(2)
O133 0.038(3) 0.024(3) 0.027(3) -0.013(2) -0.006(2) -0.007(2)
O134 0.047(3) 0.029(3) 0.018(2) -0.007(2) -0.010(2) -0.009(2)
O141 0.024(3) 0.033(3) 0.042(3) -0.017(2) -0.008(2) -0.008(2)
O142 0.023(2) 0.022(2) 0.044(3) -0.014(2) -0.015(2) -0.0037(19)
O143 0.029(3) 0.031(3) 0.041(3) -0.020(2) -0.010(2) -0.004(2)
O144 0.028(3) 0.040(3) 0.054(4) -0.022(3) -0.020(3) -0.010(2)
O151 0.048(4) 0.039(3) 0.067(5) -0.016(3) -0.029(3) -0.015(3)
O152 0.059(4) 0.026(3) 0.047(4) -0.024(3) 0.003(3) -0.011(3)
O153 0.050(3) 0.028(3) 0.035(3) -0.010(2) -0.014(3) -0.012(3)
O154 0.032(3) 0.018(2) 0.032(3) -0.011(2) -0.009(2) -0.003(2)
O161 0.059(4) 0.019(3) 0.103(6) -0.018(3) -0.043(4) -0.004(3)
O162 0.034(3) 0.032(3) 0.060(4) -0.015(3) -0.026(3) -0.001(2)
O163 0.029(3) 0.030(3) 0.046(3) -0.012(3) -0.005(2) -0.005(2)
O164 0.033(3) 0.045(3) 0.048(4) -0.023(3) -0.014(3) -0.006(3)
O171 0.185(16) 0.124(12) 0.189(17) 0.001(11) -0.130(14) -0.056(11)
O172 0.078(7) 0.096(9) 0.156(13) -0.052(9) -0.036(8) 0.011(6)
O173 0.127(11) 0.130(11) 0.075(8) -0.035(8) 0.014(7) -0.009(9)
O174 0.048(5) 0.178(13) 0.109(9) -0.090(9) 0.000(5) -0.015(6)
O181 0.114(14) 0.58(5) 0.114(14) -0.07(2) -0.003(11) -0.16(2)
O182 0.45(4) 0.082(10) 0.139(14) -0.040(9) -0.19(2) 0.028(15)
O183 0.190(14) 0.141(11) 0.051(6) -0.021(6) 0.015(7) -0.117(11)
O184 0.130(9) 0.076(6) 0.048(5) -0.016(5) -0.024(5) -0.021(6)
O191 0.057(10) 0.101(15) 0.064(11) -0.032(11) -0.004(8) 0.007(10)
O192 0.073(12) 0.089(14) 0.048(10) 0.018(9) -0.004(8) -0.017(10)
O193 0.028(6) 0.035(6) 0.036(6) -0.005(5) 0.010(5) 0.004(5)
O194 0.020(4) 0.017(4) 0.011(4) -0.003(3) 0.009(3) 0.004(3)
O202 0.050(10) 0.17(2) 0.14(2) -0.13(2) 0.019(10) -0.035(12)
O203 0.029(8) 0.13(2) 0.103(17) 0.022(15) -0.030(9) 0.018(10)
O204 0.053(10) 0.076(13) 0.125(18) -0.047(13) 0.038(11) -0.024(9)
O211 0.132(19) 0.071(12) 0.084(14) -0.053(11) 0.031(13) -0.045(13)
O212 0.122(18) 0.069(12) 0.15(2) -0.010(13) -0.088(17) -0.043(12)
O213 0.077(13) 0.081(13) 0.21(3) -0.121(17) 0.042(15) -0.023(11)
O214 0.048(9) 0.028(7) 0.117(15) -0.012(8) -0.003(9) -0.007(6)
O741 0.037(8) 0.17(2) 0.022(6) -0.029(9) -0.006(6) 0.017(10)
Cl1 0.0318(13) 0.0366(14) 0.0361(14) -0.0152(12) -0.0089(11) -0.0070(11)
Cl2 0.0158(7) 0.0388(10) 0.0422(10) -0.0280(8) -0.0040(7) -0.0014(6)
Cl3 0.0292(8) 0.0200(7) 0.0165(7) -0.0070(6) -0.0048(6) -0.0054(6)
Cl4 0.0180(7) 0.0259(8) 0.0342(8) -0.0155(7) -0.0103(6) -0.0052(6)
Cl5 0.0332(9) 0.0194(7) 0.0298(8) -0.0121(6) -0.0089(7) -0.0048(6)
Cl6 0.0279(8) 0.0223(8) 0.0515(11) -0.0149(8) -0.0163(8) -0.0014(7)
Cl7 0.0365(11) 0.0737(17) 0.0536(14) -0.0340(13) -0.0057(10) -0.0108(11)
Cl8 0.0663(17) 0.0583(16) 0.0431(13) -0.0030(12) -0.0109(12) -0.0187(13)
Cl9 0.051(3) 0.058(3) 0.039(2) -0.017(2) 0.004(2) -0.002(2)
Cl10 0.0191(16) 0.046(2) 0.053(2) -0.026(2) -0.0025(16) 0.0028(15)
Cl11 0.032(2) 0.036(2) 0.080(4) -0.026(2) 0.000(2) -0.0066(17)

loop_
_atom_type_symbol
_atom_type_description
_atom_type_scat_dispersion_real
_atom_type_scat_dispersion_imag
_atom_type_scat_source
C C 0.0033 0.0016 'International Tables Vol C Tables 4.2.6.8 and 6.1.1.4'
H H 0.0000 0.0000 'International Tables Vol C Tables 4.2.6.8 and 6.1.1.4'
N N 0.0061 0.0033 'International Tables Vol C Tables 4.2.6.8 and 6.1.1.4'
O O 0.0106 0.0060 'International Tables Vol C Tables 4.2.6.8 and 6.1.1.4'
Cl Cl 0.1484 0.1585 'International Tables Vol C Tables 4.2.6.8 and 6.1.1.4'
Cu Cu 0.3201 1.2651 'International Tables Vol C Tables 4.2.6.8 and 6.1.1.4'
Gd Gd -0.1653 3.9035 'International Tables Vol C Tables 4.2.6.8 and 6.1.1.4'

loop_
_geom_angle_atom_site_label_1
_geom_angle_atom_site_label_2
_geom_angle_atom_site_label_3
_geom_angle
_geom_angle_site_symmetry_1
_geom_angle_site_symmetry_3
O31 Gd1 O43 122.19(14) . .
O31 Gd1 O42 67.43(14) . .
O43 Gd1 O42 128.74(15) . .
O31 Gd1 O34 67.49(14) . .
O43 Gd1 O34 128.76(15) . .
O42 Gd1 O34 102.09(15) . .
O31 Gd1 O40 102.76(14) . .
O43 Gd1 O40 135.05(14) . .
O42 Gd1 O40 66.18(14) . .
O34 Gd1 O40 66.50(14) . .
O31 Gd1 O51 139.37(16) . .
O43 Gd1 O51 71.67(15) . .
O42 Gd1 O51 137.57(15) . .
O34 Gd1 O51 74.82(16) . .
O40 Gd1 O51 74.42(15) . .
O31 Gd1 O52 138.70(16) . .
O43 Gd1 O52 72.18(15) . .
O42 Gd1 O52 74.15(15) . .
O34 Gd1 O52 137.57(15) . .
O40 Gd1 O52 73.92(15) . .
O51 Gd1 O52 80.56(18) . .
O31 Gd1 O1 73.09(14) . .
O43 Gd1 O1 64.51(14) . .
O42 Gd1 O1 138.32(14) . .
O34 Gd1 O1 73.72(14) . .
O40 Gd1 O1 137.86(14) . .
O51 Gd1 O1 82.50(15) . .
O52 Gd1 O1 136.51(14) . .
O31 Gd1 O3 73.08(14) . .
O43 Gd1 O3 64.10(14) . .
O42 Gd1 O3 74.25(14) . .
O34 Gd1 O3 138.16(14) . .
O40 Gd1 O3 138.04(14) . .
O51 Gd1 O3 135.61(14) . .
O52 Gd1 O3 82.62(16) . .
O1 Gd1 O3 82.15(14) . .
O31 Gd1 Cu2 33.71(10) . .
O43 Gd1 Cu2 130.81(10) . .
O42 Gd1 Cu2 34.01(10) . .
O34 Gd1 Cu2 86.75(11) . .
O40 Gd1 Cu2 86.52(10) . .
O51 Gd1 Cu2 157.48(11) . .
O52 Gd1 Cu2 105.93(12) . .
O1 Gd1 Cu2 104.95(10) . .
O3 Gd1 Cu2 66.91(10) . .
O31 Gd1 Cu1 33.66(10) . .
O43 Gd1 Cu1 131.22(10) . .
O42 Gd1 Cu1 86.37(10) . .
O34 Gd1 Cu1 34.05(10) . .
O40 Gd1 Cu1 86.41(10) . .
O51 Gd1 Cu1 106.76(12) . .
O52 Gd1 Cu1 156.52(11) . .
O1 Gd1 Cu1 66.97(9) . .
O3 Gd1 Cu1 104.91(10) . .
Cu2 Gd1 Cu1 59.238(19) . .
O31 Gd1 Cu6 85.82(10) . .
O43 Gd1 Cu6 141.09(11) . .
O42 Gd1 Cu6 84.92(10) . .
O34 Gd1 Cu6 33.09(10) . .
O40 Gd1 Cu6 33.49(10) . .
O51 Gd1 Cu6 69.73(11) . .
O52 Gd1 Cu6 105.71(11) . .
O1 Gd1 Cu6 105.36(10) . .
O3 Gd1 Cu6 154.66(10) . .
Cu2 Gd1 Cu6 87.760(19) . .
Cu1 Gd1 Cu6 58.659(19) . .
O37 Gd2 O53 138.93(15) . .
O37 Gd2 O32 66.83(14) . .
O53 Gd2 O32 137.02(16) . .
O37 Gd2 O39 66.98(14) . .
O53 Gd2 O39 74.66(15) . .
O32 Gd2 O39 100.80(14) . .
O37 Gd2 O54 138.24(15) . .
O53 Gd2 O54 81.13(17) . .
O32 Gd2 O54 74.27(15) . .
O39 Gd2 O54 137.46(15) . .
O37 Gd2 O35 101.77(15) . .
O53 Gd2 O35 73.89(16) . .
O32 Gd2 O35 65.94(14) . .
O39 Gd2 O35 65.41(14) . .
O54 Gd2 O35 74.58(14) . .
O37 Gd2 O44 120.50(16) . .
O53 Gd2 O44 74.71(17) . .
O32 Gd2 O44 128.10(15) . .
O39 Gd2 O44 130.30(15) . .
O54 Gd2 O44 73.23(15) . .
O35 Gd2 O44 137.72(15) . .
O37 Gd2 O9 74.88(15) . .
O53 Gd2 O9 80.53(17) . .
O32 Gd2 O9 140.13(15) . .
O39 Gd2 O9 72.95(14) . .
O54 Gd2 O9 136.62(15) . .
O35 Gd2 O9 135.38(14) . .
O44 Gd2 O9 64.12(15) . .
O37 Gd2 O5 72.85(14) . .
O53 Gd2 O5 137.75(15) . .
O32 Gd2 O5 72.93(14) . .
O39 Gd2 O5 138.11(14) . .
O54 Gd2 O5 81.96(15) . .
O35 Gd2 O5 136.68(14) . .
O44 Gd2 O5 63.39(16) . .
O9 Gd2 O5 85.87(15) . .
O37 Gd2 Cu5 33.48(10) . 2_565
O53 Gd2 Cu5 106.27(12) . 2_565
O32 Gd2 Cu5 85.82(10) . 2_565
O39 Gd2 Cu5 33.83(10) . 2_565
O54 Gd2 Cu5 156.29(11) . 2_565
O35 Gd2 Cu5 85.72(10) . 2_565
O44 Gd2 Cu5 130.27(11) . 2_565
O9 Gd2 Cu5 67.06(10) . 2_565
O5 Gd2 Cu5 104.69(10) . 2_565
O37 Gd2 Cu3 33.47(10) . .
O53 Gd2 Cu3 156.04(11) . .
O32 Gd2 Cu3 33.63(10) . .
O39 Gd2 Cu3 85.65(10) . .
O54 Gd2 Cu3 105.72(12) . .
O35 Gd2 Cu3 85.67(11) . .
O44 Gd2 Cu3 129.19(13) . .
O9 Gd2 Cu3 106.93(11) . .
O5 Gd2 Cu3 66.18(10) . .
Cu5 Gd2 Cu3 58.869(19) 2_565 .
O37 Gd2 Cu1 84.87(10) . .
O53 Gd2 Cu1 105.33(12) . .
O32 Gd2 Cu1 32.91(10) . .
O39 Gd2 Cu1 83.62(10) . .
O54 Gd2 Cu1 69.64(11) . .
O35 Gd2 Cu1 33.11(10) . .
O44 Gd2 Cu1 142.29(11) . .
O9 Gd2 Cu1 153.54(10) . .
O5 Gd2 Cu1 104.49(10) . .
Cu5 Gd2 Cu1 86.646(19) 2_565 .
Cu3 Gd2 Cu1 58.116(19) . .
O41 Gd3 O38 66.98(14) 2_565 .
O41 Gd3 O45 120.33(15) 2_565 .
O38 Gd3 O45 130.05(15) . .
O41 Gd3 O36 67.20(14) 2_565 .
O38 Gd3 O36 100.28(15) . .
O45 Gd3 O36 128.95(15) . .
O41 Gd3 O55 138.66(15) 2_565 .
O38 Gd3 O55 75.07(15) . .
O45 Gd3 O55 73.28(15) . .
O36 Gd3 O55 137.91(15) . .
O41 Gd3 O56 138.70(15) 2_565 .
O38 Gd3 O56 137.77(15) . .
O45 Gd3 O56 72.84(15) . .
O36 Gd3 O56 74.76(15) . .
O55 Gd3 O56 81.44(17) . .
O41 Gd3 O33 103.06(14) 2_565 .
O38 Gd3 O33 66.17(14) . .
O45 Gd3 O33 136.60(14) . .
O36 Gd3 O33 65.68(14) . .
O55 Gd3 O33 74.71(15) . .
O56 Gd3 O33 74.08(15) . .
O41 Gd3 O7 74.40(14) 2_565 .
O38 Gd3 O7 73.06(14) . .
O45 Gd3 O7 63.98(14) . .
O36 Gd3 O7 140.18(14) . .
O55 Gd3 O7 79.56(16) . .
O56 Gd3 O7 136.18(15) . .
O33 Gd3 O7 135.97(14) . .
O41 Gd3 O11 72.79(14) 2_565 .
O38 Gd3 O11 138.27(14) . .
O45 Gd3 O11 64.02(14) . .
O36 Gd3 O11 73.05(14) . .
O55 Gd3 O11 136.99(15) . .
O56 Gd3 O11 81.46(15) . .
O33 Gd3 O11 136.10(14) . .
O7 Gd3 O11 86.19(14) . .
O41 Gd3 Cu6 33.63(10) 2_565 2_565
O38 Gd3 Cu6 85.24(10) . 2_565
O45 Gd3 Cu6 129.84(10) . 2_565
O36 Gd3 Cu6 33.82(10) . 2_565
O55 Gd3 Cu6 156.73(11) . 2_565
O56 Gd3 Cu6 106.24(12) . 2_565
O33 Gd3 Cu6 86.15(10) . 2_565
O7 Gd3 Cu6 106.74(10) . 2_565
O11 Gd3 Cu6 66.28(10) . 2_565
O41 Gd3 Cu4 33.38(10) 2_565 2_565
O38 Gd3 Cu4 33.94(10) . 2_565
O45 Gd3 Cu4 129.92(11) . 2_565
O36 Gd3 Cu4 85.74(10) . 2_565
O55 Gd3 Cu4 106.38(11) . 2_565
O56 Gd3 Cu4 157.02(11) . 2_565
O33 Gd3 Cu4 86.98(10) . 2_565
O7 Gd3 Cu4 66.78(10) . 2_565
O11 Gd3 Cu4 104.66(10) . 2_565
Cu6 Gd3 Cu4 58.627(19) 2_565 2_565
O41 Gd3 Cu2 85.89(10) 2_565 .
O38 Gd3 Cu2 32.71(10) . .
O45 Gd3 Cu2 142.63(10) . .
O36 Gd3 Cu2 84.05(10) . .
O55 Gd3 Cu2 69.71(11) . .
O56 Gd3 Cu2 106.02(11) . .
O33 Gd3 Cu2 33.58(9) . .
O7 Gd3 Cu2 103.73(10) . .
O11 Gd3 Cu2 153.27(10) . .
Cu6 Gd3 Cu2 87.025(19) 2_565 .
Cu4 Gd3 Cu2 59.072(17) 2_565 .
O31 Cu1 O32 93.25(18) . .
O31 Cu1 O35 176.95(17) . .
O32 Cu1 O35 84.93(18) . .
O31 Cu1 O34 85.63(18) . .
O32 Cu1 O34 176.41(18) . .
O35 Cu1 O34 96.04(18) . .
O31 Cu1 O2 88.21(16) . .
O32 Cu1 O2 93.57(16) . .
O35 Cu1 O2 94.35(17) . .
O34 Cu1 O2 89.81(16) . .
O31 Cu1 O111 100.8(4) . .
O32 Cu1 O111 102.1(4) . .
O35 Cu1 O111 77.2(4) . .
O34 Cu1 O111 74.8(4) . .
O2 Cu1 O111 161.4(4) . .
O31 Cu1 O112 75.0(5) . 2_565
O32 Cu1 O112 74.6(4) . 2_565
O35 Cu1 O112 102.1(5) . 2_565
O34 Cu1 O112 101.8(4) . 2_565
O2 Cu1 O112 158.6(5) . 2_565
O111 Cu1 O112 39.3(6) . 2_565
O31 Cu1 Gd1 42.81(12) . .
O32 Cu1 Gd1 136.00(13) . .
O35 Cu1 Gd1 139.07(12) . .
O34 Cu1 Gd1 43.13(13) . .
O2 Cu1 Gd1 84.56(11) . .
O111 Cu1 Gd1 91.0(4) . .
O112 Cu1 Gd1 91.7(4) 2_565 .
O31 Cu1 Gd2 135.43(12) . .
O32 Cu1 Gd2 42.18(13) . .
O35 Cu1 Gd2 42.85(12) . .
O34 Cu1 Gd2 138.89(13) . .
O2 Cu1 Gd2 92.98(11) . .
O111 Cu1 Gd2 91.9(4) . .
O112 Cu1 Gd2 89.9(4) 2_565 .
Gd1 Cu1 Gd2 176.93(2) . .
O38 Cu2 O31 175.07(18) . .
O38 Cu2 O42 94.40(18) . .
O31 Cu2 O42 85.49(17) . .
O38 Cu2 O33 84.90(17) . .
O31 Cu2 O33 94.97(17) . .
O42 Cu2 O33 177.14(17) . .
O38 Cu2 O4 96.56(17) . .
O31 Cu2 O4 88.37(17) . .
O42 Cu2 O4 90.55(17) . .
O33 Cu2 O4 92.29(17) . .
O38 Cu2 O114 73.4(6) . 2_565
O31 Cu2 O114 101.8(6) . 2_565
O42 Cu2 O114 73.3(6) . 2_565
O33 Cu2 O114 103.9(6) . 2_565
O4 Cu2 O114 159.9(6) . 2_565
O38 Cu2 O112 100.1(4) . 2_565
O31 Cu2 O112 75.1(4) . 2_565
O42 Cu2 O112 101.1(4) . 2_565
O33 Cu2 O112 76.3(4) . 2_565
O4 Cu2 O112 158.8(4) . 2_565
O114 Cu2 O112 40.7(7) 2_565 2_565
O38 Cu2 Gd1 137.43(13) . .
O31 Cu2 Gd1 42.83(12) . .
O42 Cu2 Gd1 43.06(12) . .
O33 Cu2 Gd1 137.66(12) . .
O4 Cu2 Gd1 84.65(11) . .
O114 Cu2 Gd1 91.1(7) 2_565 .
O112 Cu2 Gd1 91.8(4) 2_565 .
O38 Cu2 Gd3 41.85(12) . .
O31 Cu2 Gd3 138.20(12) . .
O42 Cu2 Gd3 136.22(12) . .
O33 Cu2 Gd3 43.23(12) . .
O4 Cu2 Gd3 92.99(11) . .
O114 Cu2 Gd3 90.8(7) 2_565 .
O112 Cu2 Gd3 90.8(4) 2_565 .
Gd1 Cu2 Gd3 177.47(2) . .
O36 Cu3 O37 93.81(18) . .
O36 Cu3 O32 176.62(17) . .
O37 Cu3 O32 85.16(18) . .
O36 Cu3 O33 84.63(18) . .
O37 Cu3 O33 177.58(17) . .
O32 Cu3 O33 96.30(18) . .
O36 Cu3 O6 93.65(17) . .
O37 Cu3 O6 89.79(17) . .
O32 Cu3 O6 89.57(17) . .
O33 Cu3 O6 92.14(17) . .
O36 Cu3 O113 74.0(4) . 2_565
O37 Cu3 O113 75.1(7) . 2_565
O32 Cu3 O113 102.7(4) . 2_565
O33 Cu3 O113 102.7(7) . 2_565
O6 Cu3 O113 159.5(6) . 2_565
O36 Cu3 O112 100.8(4) . 2_565
O37 Cu3 O112 100.4(5) . 2_565
O32 Cu3 O112 76.2(4) . 2_565
O33 Cu3 O112 78.2(5) . 2_565
O6 Cu3 O112 161.6(4) . 2_565
O113 Cu3 O112 38.6(7) 2_565 2_565
O36 Cu3 Gd2 136.08(13) . .
O37 Cu3 Gd2 42.37(12) . .
O32 Cu3 Gd2 43.16(12) . .
O33 Cu3 Gd2 139.27(12) . .
O6 Cu3 Gd2 85.14(12) . .
O113 Cu3 Gd2 92.5(6) 2_565 .
O112 Cu3 Gd2 92.1(5) 2_565 .
O36 Cu3 Gd3 41.90(13) . .
O37 Cu3 Gd3 135.69(12) . .
O32 Cu3 Gd3 139.11(13) . .
O33 Cu3 Gd3 42.82(12) . .
O6 Cu3 Gd3 91.75(12) . .
O113 Cu3 Gd3 89.6(6) 2_565 .
O112 Cu3 Gd3 91.5(5) 2_565 .
Gd2 Cu3 Gd3 176.24(2) . .
O39 Cu4 O41 176.10(19) . .
O39 Cu4 O38 94.67(17) . 2_565
O41 Cu4 O38 85.07(17) . 2_565
O39 Cu4 O35 84.32(17) . .
O41 Cu4 O35 95.70(17) . .
O38 Cu4 O35 176.37(18) 2_565 .
O39 Cu4 O8 93.84(17) . .
O41 Cu4 O8 90.04(17) . .
O38 Cu4 O8 88.71(17) 2_565 .
O35 Cu4 O8 94.84(17) . .
O39 Cu4 O114 73.8(6) . .
O41 Cu4 O114 102.4(6) . .
O38 Cu4 O114 73.6(5) 2_565 .
O35 Cu4 O114 102.8(5) . .
O8 Cu4 O114 157.2(6) . .
O39 Cu4 O111 101.1(4) . .
O41 Cu4 O111 75.2(4) . .
O38 Cu4 O111 100.3(4) 2_565 .
O35 Cu4 O111 76.5(4) . .
O8 Cu4 O111 161.8(4) . .
O114 Cu4 O111 40.3(7) . .
O39 Cu4 Gd3 137.52(12) . 2_565
O41 Cu4 Gd3 42.59(12) . 2_565
O38 Cu4 Gd3 42.95(12) 2_565 2_565
O35 Cu4 Gd3 138.16(12) . 2_565
O8 Cu4 Gd3 84.17(11) . 2_565
O114 Cu4 Gd3 92.1(6) . 2_565
O111 Cu4 Gd3 91.6(4) . 2_565
O39 Cu4 Gd2 41.89(12) . .
O41 Cu4 Gd2 138.28(12) . .
O38 Cu4 Gd2 136.56(12) 2_565 .
O35 Cu4 Gd2 42.59(12) . .
O8 Cu4 Gd2 93.00(11) . .
O114 Cu4 Gd2 90.3(6) . .
O111 Cu4 Gd2 91.3(4) . .
Gd3 Cu4 Gd2 177.10(2) 2_565 .
O42 Cu5 O37 176.15(18) . 2_565
O42 Cu5 O39 95.12(17) . 2_565
O37 Cu5 O39 85.39(17) 2_565 2_565
O42 Cu5 O40 84.41(17) . .
O37 Cu5 O40 94.89(17) 2_565 .
O39 Cu5 O40 177.11(18) 2_565 .
O42 Cu5 O10 93.67(17) . .
O37 Cu5 O10 90.16(17) 2_565 .
O39 Cu5 O10 88.19(17) 2_565 .
O40 Cu5 O10 94.69(17) . .
O42 Cu5 O114 74.7(6) . 2_565
O37 Cu5 O114 101.8(6) 2_565 2_565
O39 Cu5 O114 74.1(6) 2_565 2_565
O40 Cu5 O114 103.0(6) . 2_565
O10 Cu5 O114 157.6(6) . 2_565
O42 Cu5 O113 102.8(5) . .
O37 Cu5 O113 73.3(5) 2_565 .
O39 Cu5 O113 101.9(4) 2_565 .
O40 Cu5 O113 75.5(4) . .
O10 Cu5 O113 159.7(5) . .
O114 Cu5 O113 41.9(7) 2_565 .
O42 Cu5 Gd2 138.46(13) . 2_565
O37 Cu5 Gd2 42.41(12) 2_565 2_565
O39 Cu5 Gd2 43.44(12) 2_565 2_565
O40 Cu5 Gd2 137.13(12) . 2_565
O10 Cu5 Gd2 83.94(11) . 2_565
O114 Cu5 Gd2 92.2(6) 2_565 2_565
O113 Cu5 Gd2 91.3(4) . 2_565
O42 Cu5 Gd1 41.87(12) . .
O37 Cu5 Gd1 137.58(13) 2_565 .
O39 Cu5 Gd1 136.98(12) 2_565 .
O40 Cu5 Gd1 42.68(12) . .
O10 Cu5 Gd1 92.85(11) . .
O114 Cu5 Gd1 90.9(6) 2_565 .
O113 Cu5 Gd1 91.7(4) . .
Gd2 Cu5 Gd1 176.77(2) 2_565 .
O41 Cu6 O36 85.76(18) . 2_565
O41 Cu6 O34 93.68(18) . .
O36 Cu6 O34 176.66(18) 2_565 .
O41 Cu6 O40 177.04(18) . .
O36 Cu6 O40 95.71(18) 2_565 .
O34 Cu6 O40 84.70(18) . .
O41 Cu6 O12 89.60(17) . .
O36 Cu6 O12 89.58(16) 2_565 .
O34 Cu6 O12 93.71(17) . .
O40 Cu6 O12 92.99(17) . .
O41 Cu6 O113 101.4(7) . .
O36 Cu6 O113 73.3(5) 2_565 .
O34 Cu6 O113 103.6(5) . .
O40 Cu6 O113 76.6(7) . .
O12 Cu6 O113 158.7(5) . .
O41 Cu6 O111 75.5(4) . .
O36 Cu6 O111 101.7(4) 2_565 .
O34 Cu6 O111 75.0(4) . .
O40 Cu6 O111 101.7(4) . .
O12 Cu6 O111 160.4(4) . .
O113 Cu6 O111 40.3(7) . .
O41 Cu6 Gd3 42.78(12) . 2_565
O36 Cu6 Gd3 43.33(13) 2_565 2_565
O34 Cu6 Gd3 136.38(13) . 2_565
O40 Cu6 Gd3 138.91(12) . 2_565
O12 Cu6 Gd3 85.14(11) . 2_565
O113 Cu6 Gd3 90.6(6) . 2_565
O111 Cu6 Gd3 92.1(4) . 2_565
O41 Cu6 Gd1 135.71(12) . .
O36 Cu6 Gd1 138.49(13) 2_565 .
O34 Cu6 Gd1 42.04(13) . .
O40 Cu6 Gd1 42.78(12) . .
O12 Cu6 Gd1 92.06(11) . .
O113 Cu6 Gd1 92.6(6) . .
O111 Cu6 Gd1 90.0(4) . .
Gd3 Cu6 Gd1 176.74(2) 2_565 .
O13 Cu7 O3 173.9(2) . .
O13 Cu7 O43 93.1(2) . .
O3 Cu7 O43 84.36(18) . .
O13 Cu7 N2 96.8(2) . .
O3 Cu7 N2 84.6(2) . .
O43 Cu7 N2 163.7(3) . .
O13 Cu7 O59 94.0(3) . .
O3 Cu7 O59 91.8(2) . .
O43 Cu7 O59 99.3(3) . .
N2 Cu7 O59 93.0(4) . .
O13 Cu7 Cu8 79.62(16) . .
O3 Cu7 Cu8 94.96(14) . .
O43 Cu7 Cu8 40.10(13) . .
N2 Cu7 Cu8 129.6(3) . .
O59 Cu7 Cu8 137.4(2) . .
O13 Cu7 Gd1 133.55(16) . .
O3 Cu7 Gd1 44.25(13) . .
O43 Cu7 Gd1 40.49(12) . .
N2 Cu7 Gd1 128.57(19) . .
O59 Cu7 Gd1 93.2(2) . .
Cu8 Cu7 Gd1 64.61(2) . .
N1 Cu8 O14 96.6(3) . .
N1 Cu8 O1 84.2(2) . .
O14 Cu8 O1 171.4(2) . .
N1 Cu8 O43 161.8(4) . .
O14 Cu8 O43 92.62(19) . .
O1 Cu8 O43 84.35(18) . .
N1 Cu8 O60 101.3(5) . .
O14 Cu8 O60 91.2(2) . .
O1 Cu8 O60 97.0(2) . .
O43 Cu8 O60 94.2(3) . .
N1 Cu8 Cu7 127.1(4) . .
O14 Cu8 Cu7 78.30(15) . .
O1 Cu8 Cu7 94.34(13) . .
O43 Cu8 Cu7 40.08(13) . .
O60 Cu8 Cu7 131.1(3) . .
N1 Cu8 Gd1 128.0(2) . .
O14 Cu8 Gd1 133.41(15) . .
O1 Cu8 Gd1 44.11(13) . .
O43 Cu8 Gd1 40.80(12) . .
O60 Cu8 Gd1 92.1(2) . .
Cu7 Cu8 Gd1 65.00(2) . .
O57 Cu9 O9 178.4(3) . .
O57 Cu9 N5 96.5(3) . .
O9 Cu9 N5 83.7(2) . .
O57 Cu9 O44 95.1(3) . .
O9 Cu9 O44 84.74(19) . .
N5 Cu9 O44 168.2(2) . .
O57 Cu9 Gd2 136.3(2) . .
O9 Cu9 Gd2 43.83(13) . .
N5 Cu9 Gd2 126.5(2) . .
O44 Cu9 Gd2 41.70(13) . .
O5 Cu10 O58 178.1(4) . .
O5 Cu10 O44 84.63(19) . .
O58 Cu10 O44 97.2(4) . .
O5 Cu10 N3 84.4(2) . .
O58 Cu10 N3 93.7(4) . .
O44 Cu10 N3 168.5(2) . .
O7 Cu11 O15 170.4(2) . .
O7 Cu11 O45 83.96(18) . .
O15 Cu11 O45 93.9(2) . .
O7 Cu11 N4 84.9(2) . .
O15 Cu11 N4 96.0(2) . .
O45 Cu11 N4 167.0(2) . .
O7 Cu11 O72 96.1(2) . .
O15 Cu11 O72 93.3(2) . .
O45 Cu11 O72 92.8(2) . .
N4 Cu11 O72 95.0(2) . .
O7 Cu11 Cu12 94.76(14) . .
O15 Cu11 Cu12 78.00(16) . .
O45 Cu11 Cu12 38.78(12) . .
N4 Cu11 Cu12 136.19(18) . .
O72 Cu11 Cu12 128.40(16) . .
O7 Cu11 Gd3 43.77(13) . .
O15 Cu11 Gd3 134.55(17) . .
O45 Cu11 Gd3 40.65(12) . .
N4 Cu11 Gd3 128.63(17) . .
O72 Cu11 Gd3 91.00(14) . .
Cu12 Cu11 Gd3 64.36(2) . .
O16 Cu12 O11 173.9(2) . .
O16 Cu12 O45 94.5(2) . .
O11 Cu12 O45 85.09(18) . .
O16 Cu12 N6 94.9(2) . .
O11 Cu12 N6 85.1(2) . .
O45 Cu12 N6 169.7(2) . .
O16 Cu12 O201 92.3(2) . .
O11 Cu12 O201 93.8(2) . .
O45 Cu12 O201 90.2(2) . .
N6 Cu12 O201 93.7(3) . .
O16 Cu12 Cu11 78.63(16) . .
O11 Cu12 Cu11 97.43(13) . .
O45 Cu12 Cu11 38.92(13) . .
N6 Cu12 Cu11 139.9(2) . .
O201 Cu12 Cu11 125.78(18) . .
O16 Cu12 Gd3 135.31(16) . .
O11 Cu12 Gd3 44.48(12) . .
O45 Cu12 Gd3 40.79(12) . .
N6 Cu12 Gd3 129.58(17) . .
O201 Cu12 Gd3 89.56(18) . .
Cu11 Cu12 Gd3 64.61(2) . .
C2 N1 Cu8 113.5(5) . .
C4 N2 Cu7 112.8(5) . .
C6 N3 Cu10 112.6(4) . .
C8 N4 Cu11 112.4(4) . .
C10 N5 Cu9 112.0(5) . .
C12 N6 Cu12 111.7(4) . .
O2 C1 O1 123.8(5) . .
O2 C1 C2 119.6(5) . .
O1 C1 C2 116.6(5) . .
N1 C2 C31 111.1(9) . .
N1 C2 C32 108.9(8) . .
C31 C2 C32 109.7(9) . .
N1 C2 C1 108.5(5) . .
C31 C2 C1 109.5(6) . .
C32 C2 C1 109.1(5) . .
O4 C3 O3 123.0(6) . .
O4 C3 C4 119.3(6) . .
O3 C3 C4 117.6(5) . .
N2 C4 C34 109.8(7) . .
N2 C4 C33 110.1(7) . .
C34 C4 C33 110.8(7) . .
N2 C4 C3 108.4(6) . .
C34 C4 C3 107.7(6) . .
C33 C4 C3 110.0(6) . .
O6 C5 O5 123.0(5) . .
O6 C5 C6 119.2(6) . .
O5 C5 C6 117.7(6) . .
N3 C6 C39 109.2(6) . .
N3 C6 C40 109.8(7) . .
C39 C6 C40 111.1(8) . .
N3 C6 C5 109.1(6) . .
C39 C6 C5 109.4(6) . .
C40 C6 C5 108.1(6) . .
O8 C7 O7 122.5(6) 2_565 .
O8 C7 C8 119.7(5) 2_565 .
O7 C7 C8 117.8(5) . .
N4 C8 C7 109.4(5) . .
N4 C8 C37 109.9(6) . .
C7 C8 C37 108.9(5) . .
N4 C8 C38 109.6(5) . .
C7 C8 C38 107.9(6) . .
C37 C8 C38 111.2(6) . .
O10 C9 O9 123.4(6) 2_565 .
O10 C9 C10 119.4(6) 2_565 .
O9 C9 C10 117.2(6) . .
N5 C10 C41 109.1(7) . .
N5 C10 C43 110.2(6) . .
C41 C10 C43 111.2(6) . .
N5 C10 C9 108.2(6) . .
C41 C10 C9 109.8(6) . .
C43 C10 C9 108.2(6) . .
O12 C11 O11 123.0(5) 2_565 .
O12 C11 C12 119.5(6) 2_565 .
O11 C11 C12 117.4(5) . .
N6 C12 C36 109.7(6) . .
N6 C12 C11 109.5(5) . .
C36 C12 C11 108.6(5) . .
N6 C12 C35 109.9(6) . .
C36 C12 C35 110.8(6) . .
C11 C12 C35 108.2(6) . .
O14 C13 O13 127.9(6) . .
O14 C13 C14 117.1(6) . .
O13 C13 C14 114.9(6) . .
C44 C14 N7 109.2(7) . .
C44 C14 C42 112.1(7) . .
N7 C14 C42 107.1(7) . .
C44 C14 C13 109.8(6) . .
N7 C14 C13 107.4(5) . .
C42 C14 C13 110.9(6) . .
O16 C15 O15 129.3(7) . .
O16 C15 C16 114.9(8) . .
O15 C15 C16 115.8(8) . .
C46 C16 C47 112.4(12) . .
C46 C16 C15 109.9(13) . .
C47 C16 C15 110.8(13) . .
C46 C16 N8 84.7(17) . .
C47 C16 N8 130.9(16) . .
C15 C16 N8 104.8(10) . .
C1 O1 Cu8 116.0(4) . .
C1 O1 Gd1 140.7(4) . .
Cu8 O1 Gd1 103.21(18) . .
C1 O2 Cu1 123.9(4) . .
C3 O3 Cu7 115.7(4) . .
C3 O3 Gd1 140.9(4) . .
Cu7 O3 Gd1 103.37(18) . .
C3 O4 Cu2 124.5(4) . .
C5 O5 Cu10 116.1(4) . .
C5 O5 Gd2 140.0(4) . .
Cu10 O5 Gd2 104.0(2) . .
C5 O6 Cu3 125.7(4) . .
C7 O7 Cu11 115.4(4) . .
C7 O7 Gd3 140.7(4) . .
Cu11 O7 Gd3 103.79(18) . .
C7 O8 Cu4 125.8(4) 2_565 .
C9 O9 Cu9 116.0(4) . .
C9 O9 Gd2 140.2(4) . .
Cu9 O9 Gd2 103.77(18) . .
C9 O10 Cu5 125.2(4) 2_565 .
C11 O11 Cu12 116.2(4) . .
C11 O11 Gd3 140.6(4) . .
Cu12 O11 Gd3 103.22(18) . .
C11 O12 Cu6 125.0(4) 2_565 .
C13 O13 Cu7 126.2(4) . .
C13 O14 Cu8 127.6(4) . .
C15 O15 Cu11 126.8(5) . .
C15 O16 Cu12 127.3(5) . .
Cu1 O31 Cu2 120.1(2) . .
Cu1 O31 Gd1 103.53(18) . .
Cu2 O31 Gd1 103.46(17) . .
Cu1 O32 Cu3 118.4(2) . .
Cu1 O32 Gd2 104.90(18) . .
Cu3 O32 Gd2 103.21(17) . .
Cu3 O33 Cu2 115.7(2) . .
Cu3 O33 Gd3 104.17(17) . .
Cu2 O33 Gd3 103.19(17) . .
Cu6 O34 Cu1 118.7(2) . .
Cu6 O34 Gd1 104.87(18) . .
Cu1 O34 Gd1 102.81(18) . .
Cu1 O35 Cu4 116.3(2) . .
Cu1 O35 Gd2 104.04(18) . .
Cu4 O35 Gd2 104.21(17) . .
Cu3 O36 Cu6 119.3(2) . 2_565
Cu3 O36 Gd3 105.37(18) . .
Cu6 O36 Gd3 102.86(18) 2_565 .
Cu5 O37 Cu3 119.5(2) 2_565 .
Cu5 O37 Gd2 104.12(18) 2_565 .
Cu3 O37 Gd2 104.16(17) . .
Cu2 O38 Cu4 120.8(2) . 2_565
Cu2 O38 Gd3 105.44(18) . .
Cu4 O38 Gd3 103.11(17) 2_565 .
Cu4 O39 Cu5 119.6(2) . 2_565
Cu4 O39 Gd2 105.80(17) . .
Cu5 O39 Gd2 102.72(17) 2_565 .
Cu5 O40 Cu6 117.2(2) . .
Cu5 O40 Gd1 103.98(17) . .
Cu6 O40 Gd1 103.72(18) . .
Cu4 O41 Cu6 118.9(2) . .
Cu4 O41 Gd3 104.03(17) . 2_565
Cu6 O41 Gd3 103.59(17) . 2_565
Cu5 O42 Cu2 119.7(2) . .
Cu5 O42 Gd1 105.17(18) . .
Cu2 O42 Gd1 102.92(17) . .
Cu7 O43 Cu8 99.82(19) . .
Cu7 O43 Gd1 107.52(18) . .
Cu8 O43 Gd1 106.99(18) . .
Cu9 O44 Cu10 106.0(2) . .
Cu9 O44 Gd2 106.0(2) . .
Cu10 O44 Gd2 107.4(2) . .
Cu12 O45 Cu11 102.3(2) . .
Cu12 O45 Gd3 107.37(18) . .
Cu11 O45 Gd3 107.49(19) . .
Cl1 O111 O112 54.3(8) . 2_565
Cl1 O111 O113 55.8(9) . .
O112 O111 O113 93.4(13) 2_565 .
Cl1 O111 O114 55.5(10) . .
O112 O111 O114 88.7(13) 2_565 .
O113 O111 O114 89.8(14) . .
Cl1 O111 Cu6 124.8(10) . .
O112 O111 Cu6 134.1(11) 2_565 .
O113 O111 Cu6 69.0(9) . .
O114 O111 Cu6 131.2(12) . .
Cl1 O111 Cu1 126.0(10) . .
O112 O111 Cu1 71.7(8) 2_565 .
O113 O111 Cu1 135.0(13) . .
O114 O111 Cu1 130.4(12) . .
Cu6 O111 Cu1 91.0(6) . .
Cl1 O111 Cu4 124.6(9) . .
O112 O111 Cu4 130.3(11) 2_565 .
O113 O111 Cu4 128.7(12) . .
O114 O111 Cu4 69.1(10) . .
Cu6 O111 Cu4 90.1(6) . .
Cu1 O111 Cu4 89.4(6) . .
Cl1 O112 O113 58.2(9) . .
Cl1 O112 O111 55.1(9) . 2_565
O113 O112 O111 94.5(14) . 2_565
Cl1 O112 O114 55.0(10) . .
O113 O112 O114 91.8(15) . .
O111 O112 O114 89.5(14) 2_565 .
Cl1 O112 Cu3 128.2(10) . 2_565
O113 O112 Cu3 70.0(9) . 2_565
O111 O112 Cu3 133.9(12) 2_565 2_565
O114 O112 Cu3 132.4(14) . 2_565
Cl1 O112 Cu2 124.1(10) . 2_565
O113 O112 Cu2 130.1(14) . 2_565
O111 O112 Cu2 129.3(11) 2_565 2_565
O114 O112 Cu2 69.1(10) . 2_565
Cu3 O112 Cu2 89.2(7) 2_565 2_565
Cl1 O112 Cu1 124.1(12) . 2_565
O113 O112 Cu1 133.4(14) . 2_565
O111 O112 Cu1 69.0(9) 2_565 2_565
O114 O112 Cu1 129.4(13) . 2_565
Cu3 O112 Cu1 90.3(6) 2_565 2_565
Cu2 O112 Cu1 89.5(5) 2_565 2_565
Cl1 O113 O112 55.4(11) . .
Cl1 O113 O111 53.9(10) . .
O112 O113 O111 91.4(17) . .
Cl1 O113 O114 53.7(10) . 2_565
O112 O113 O114 88.9(14) . 2_565
O111 O113 O114 87.9(13) . 2_565
Cl1 O113 Cu3 126.7(13) . 2_565
O112 O113 Cu3 71.4(10) . 2_565
O111 O113 Cu3 135.5(16) . 2_565
O114 O113 Cu3 130.7(13) 2_565 2_565
Cl1 O113 Cu6 124.5(12) . .
O112 O113 Cu6 135.3(17) . .
O111 O113 Cu6 70.6(8) . .
O114 O113 Cu6 129.1(14) 2_565 .
Cu3 O113 Cu6 92.9(7) 2_565 .
Cl1 O113 Cu5 120.7(13) . .
O112 O113 Cu5 130.4(13) . .
O111 O113 Cu5 127.9(13) . .
O114 O113 Cu5 67.1(13) 2_565 .
Cu3 O113 Cu5 91.8(8) 2_565 .
Cu6 O113 Cu5 90.3(8) . .
Cl1 O114 O111 53.7(10) . .
Cl1 O114 O112 52.4(10) . .
O111 O114 O112 86.8(14) . .
Cl1 O114 O113 53.7(12) . 2_565
O111 O114 O113 87.9(14) . 2_565
O112 O114 O113 89.0(15) . 2_565
Cl1 O114 Cu5 124.7(14) . 2_565
O111 O114 Cu5 132.6(14) . 2_565
O112 O114 Cu5 132.8(15) . 2_565
O113 O114 Cu5 71.0(13) 2_565 2_565
Cl1 O114 Cu4 124.3(15) . .
O111 O114 Cu4 70.6(11) . .
O112 O114 Cu4 130.4(16) . .
O113 O114 Cu4 131.6(13) 2_565 .
Cu5 O114 Cu4 92.0(8) 2_565 .
Cl1 O114 Cu2 122.7(13) . 2_565
O111 O114 Cu2 130.9(15) . 2_565
O112 O114 Cu2 70.2(10) . 2_565
O113 O114 Cu2 132.4(15) 2_565 2_565
Cu5 O114 Cu2 92.0(8) 2_565 2_565
Cu4 O114 Cu2 91.8(8) . 2_565
Cl10 O201 Cu12 130.7(5) . .
O203 O202 Cl10 163(3) 2_655 .
O203 O202 O202 86(2) 2_655 2_655
Cl10 O202 O202 77.4(13) . 2_655
O203 O202 Cl10 43.0(11) 2_655 2_655
Cl10 O202 Cl10 120.4(16) . 2_655
O202 O202 Cl10 43.0(10) 2_655 2_655
O202 O203 Cl10 96(2) 2_655 .
O202 O203 O214 167.7(18) 2_655 .
Cl10 O203 O214 96.5(19) . .
Cl11 O214 O203 128.7(17) . .
O112 Cl1 O112 180.0(15) 2_565 .
O112 Cl1 O111 70.6(10) 2_565 .
O112 Cl1 O111 109.4(10) . .
O112 Cl1 O111 109.4(10) 2_565 2_565
O112 Cl1 O111 70.6(10) . 2_565
O111 Cl1 O111 180.0(14) . 2_565
O112 Cl1 O113 113.6(11) 2_565 .
O112 Cl1 O113 66.4(11) . .
O111 Cl1 O113 70.3(10) . .
O111 Cl1 O113 109.7(10) 2_565 .
O112 Cl1 O113 66.4(11) 2_565 2_565
O112 Cl1 O113 113.6(11) . 2_565
O111 Cl1 O113 109.7(10) . 2_565
O111 Cl1 O113 70.3(10) 2_565 2_565
O113 Cl1 O113 180(3) . 2_565
O112 Cl1 O114 107.4(12) 2_565 .
O112 Cl1 O114 72.6(12) . .
O111 Cl1 O114 70.8(12) . .
O111 Cl1 O114 109.2(12) 2_565 .
O113 Cl1 O114 107.4(15) . .
O113 Cl1 O114 72.6(15) 2_565 .
O112 Cl1 O114 72.6(12) 2_565 2_565
O112 Cl1 O114 107.4(12) . 2_565
O111 Cl1 O114 109.2(12) . 2_565
O111 Cl1 O114 70.8(12) 2_565 2_565
O113 Cl1 O114 72.6(15) . 2_565
O113 Cl1 O114 107.4(15) 2_565 2_565
O114 Cl1 O114 180(3) . 2_565
O123 Cl2 O121 110.6(4) . .
O123 Cl2 O122 110.1(4) . .
O121 Cl2 O122 108.7(4) . .
O123 Cl2 O124 110.0(4) . .
O121 Cl2 O124 108.4(3) . .
O122 Cl2 O124 108.9(4) . .
O134 Cl3 O132 110.2(3) . .
O134 Cl3 O133 109.9(3) . .
O132 Cl3 O133 108.7(3) . .
O134 Cl3 O131 110.0(3) . .
O132 Cl3 O131 109.0(3) . .
O133 Cl3 O131 109.0(3) . .
O143 Cl4 O144 111.2(3) . .
O143 Cl4 O141 109.4(3) . .
O144 Cl4 O141 109.0(3) . .
O143 Cl4 O142 109.1(3) . .
O144 Cl4 O142 108.7(3) . .
O141 Cl4 O142 109.4(3) . .
O151 Cl5 O152 110.7(4) . .
O151 Cl5 O153 108.6(4) . .
O152 Cl5 O153 110.1(4) . .
O151 Cl5 O154 109.9(4) . .
O152 Cl5 O154 108.9(3) . .
O153 Cl5 O154 108.6(3) . .
O161 Cl6 O162 110.8(4) . .
O161 Cl6 O163 109.2(4) . .
O162 Cl6 O163 109.4(4) . .
O161 Cl6 O164 109.6(5) . .
O162 Cl6 O164 109.0(4) . .
O163 Cl6 O164 108.9(4) . .
O171 Cl7 O173 110.6(11) . .
O171 Cl7 O174 114.5(10) . .
O173 Cl7 O174 114.3(9) . .
O171 Cl7 O172 104.1(9) . .
O173 Cl7 O172 107.4(9) . .
O174 Cl7 O172 105.0(8) . .
O182 Cl8 O183 107.9(13) . .
O182 Cl8 O181 112.1(19) . .
O183 Cl8 O181 107.0(12) . .
O182 Cl8 O184 105.7(8) . .
O183 Cl8 O184 113.7(7) . .
O181 Cl8 O184 110.5(12) . .
O191 Cl9 O192 108.2(12) . .
O191 Cl9 O194 110.6(10) . .
O192 Cl9 O194 114.0(11) . .
O191 Cl9 O193 104.2(12) . .
O192 Cl9 O193 103.9(12) . .
O194 Cl9 O193 115.3(7) . .
O203 Cl10 O204 109.3(15) . .
O203 Cl10 O202 101.0(18) . .
O204 Cl10 O202 113.9(15) . .
O203 Cl10 O201 116.0(10) . .
O204 Cl10 O201 112.6(9) . .
O202 Cl10 O201 103.5(8) . .
O203 Cl10 O202 41.4(16) . 2_655
O204 Cl10 O202 126.1(9) . 2_655
O202 Cl10 O202 59.6(16) . 2_655
O201 Cl10 O202 121.0(7) . 2_655
O213 Cl11 O212 95.3(17) . .
O213 Cl11 O211 118.9(17) . .
O212 Cl11 O211 119.9(17) . .
O213 Cl11 O214 105.9(11) . .
O212 Cl11 O214 104.6(13) . .
O211 Cl11 O214 110.4(12) . .

loop_
_geom_bond_atom_site_label_1
_geom_bond_atom_site_label_2
_geom_bond_distance
_geom_bond_site_symmetry_2
Gd1 O31 2.410(4) .
Gd1 O43 2.410(4) .
Gd1 O42 2.415(4) .
Gd1 O34 2.418(4) .
Gd1 O40 2.440(4) .
Gd1 O51 2.450(5) .
Gd1 O52 2.477(5) .
Gd1 O1 2.522(4) .
Gd1 O3 2.538(4) .
Gd1 Cu2 3.4479(8) .
Gd1 Cu1 3.4482(9) .
Gd1 Cu6 3.4898(8) .
Gd2 O37 2.409(4) .
Gd2 O53 2.429(5) .
Gd2 O32 2.435(4) .
Gd2 O39 2.442(4) .
Gd2 O54 2.443(4) .
Gd2 O35 2.457(4) .
Gd2 O44 2.459(5) .
Gd2 O9 2.533(4) .
Gd2 O5 2.573(4) .
Gd2 Cu5 3.4638(8) 2_565
Gd2 Cu3 3.4654(9) .
Gd2 Cu1 3.5042(9) .
Gd3 O41 2.413(4) 2_565
Gd3 O38 2.420(4) .
Gd3 O45 2.424(4) .
Gd3 O36 2.431(4) .
Gd3 O55 2.451(5) .
Gd3 O56 2.452(5) .
Gd3 O33 2.460(4) .
Gd3 O7 2.528(4) .
Gd3 O11 2.549(4) .
Gd3 Cu6 3.4536(8) 2_565
Gd3 Cu4 3.4595(8) 2_565
Gd3 Cu2 3.4967(8) .
Cu1 O31 1.966(4) .
Cu1 O32 1.970(4) .
Cu1 O35 1.973(4) .
Cu1 O34 1.980(4) .
Cu1 O2 2.350(4) .
Cu1 O111 2.383(17) .
Cu1 O112 2.423(17) 2_565
Cu2 O38 1.960(4) .
Cu2 O31 1.968(4) .
Cu2 O42 1.979(4) .
Cu2 O33 1.987(4) .
Cu2 O4 2.350(5) .
Cu2 O114 2.40(2) 2_565
Cu2 O112 2.418(19) 2_565
Cu3 O36 1.968(4) .
Cu3 O37 1.971(4) .
Cu3 O32 1.971(4) .
Cu3 O33 1.972(4) .
Cu3 O6 2.302(4) .
Cu3 O113 2.333(19) 2_565
Cu3 O112 2.353(18) 2_565
Cu4 O39 1.955(4) .
Cu4 O41 1.962(4) .
Cu4 O38 1.983(4) 2_565
Cu4 O35 1.988(4) .
Cu4 O8 2.321(5) .
Cu4 O114 2.38(2) .
Cu4 O111 2.399(18) .
Cu4 Gd3 3.4595(9) 2_565
Cu5 O42 1.968(4) .
Cu5 O37 1.970(4) 2_565
Cu5 O39 1.977(4) 2_565
Cu5 O40 1.978(4) .
Cu5 O10 2.333(4) .
Cu5 O114 2.35(3) 2_565
Cu5 O113 2.41(3) .
Cu5 Gd2 3.4638(8) 2_565
Cu6 O41 1.968(4) .
Cu6 O36 1.971(4) 2_565
Cu6 O34 1.971(4) .
Cu6 O40 1.982(4) .
Cu6 O12 2.307(4) .
Cu6 O113 2.358(17) .
Cu6 O111 2.382(16) .
Cu6 Gd3 3.4536(8) 2_565
Cu7 O13 1.937(5) .
Cu7 O3 1.948(4) .
Cu7 O43 1.966(4) .
Cu7 N2 1.968(7) .
Cu7 O59 2.331(8) .
Cu7 Cu8 3.0086(12) .
Cu8 N1 1.949(7) .
Cu8 O14 1.955(4) .
Cu8 O1 1.956(4) .
Cu8 O43 1.967(4) .
Cu8 O60 2.299(7) .
Cu9 O57 1.950(6) .
Cu9 O9 1.960(4) .
Cu9 N5 1.973(7) .
Cu9 O44 1.973(5) .
Cu10 O5 1.952(5) .
Cu10 O58 1.953(7) .
Cu10 O44 1.978(5) .
Cu10 N3 1.984(7) .
Cu11 O7 1.960(4) .
Cu11 O15 1.962(5) .
Cu11 O45 1.964(5) .
Cu11 N4 1.972(6) .
Cu11 O72 2.405(6) .
Cu11 Cu12 3.0542(12) .
Cu12 O16 1.936(5) .
Cu12 O11 1.944(4) .
Cu12 O45 1.958(4) .
Cu12 N6 1.974(6) .
Cu12 O201 2.402(8) .
N1 C2 1.486(9) .
N2 C4 1.487(9) .
N3 C6 1.491(10) .
N4 C8 1.495(8) .
N5 C10 1.496(10) .
N6 C12 1.505(8) .
N7 C14 1.514(9) .
N8 C16 1.60(2) .
C1 O2 1.234(7) .
C1 O1 1.305(7) .
C1 C2 1.549(8) .
C2 C31 1.515(12) .
C2 C32 1.522(10) .
C3 O4 1.238(8) .
C3 O3 1.302(8) .
C3 C4 1.544(8) .
C4 C34 1.507(11) .
C4 C33 1.515(12) .
C5 O6 1.238(8) .
C5 O5 1.301(8) .
C5 C6 1.539(8) .
C6 C39 1.513(12) .
C6 C40 1.534(10) .
C7 O8 1.236(8) 2_565
C7 O7 1.304(7) .
C7 C8 1.535(9) .
C8 C37 1.537(9) .
C8 C38 1.539(10) .
C9 O10 1.241(8) 2_565
C9 O9 1.292(8) .
C9 C10 1.544(9) .
C10 C41 1.534(10) .
C10 C43 1.537(11) .
C11 O12 1.240(8) 2_565
C11 O11 1.300(8) .
C11 C12 1.536(8) .
C12 C36 1.534(10) .
C12 C35 1.540(11) .
C13 O14 1.247(9) .
C13 O13 1.272(9) .
C13 C14 1.529(8) .
C14 C44 1.509(11) .
C14 C42 1.518(12) .
C15 O16 1.251(10) .
C15 O15 1.256(10) .
C15 C16 1.539(11) .
C16 C46 1.45(3) .
C16 C47 1.48(3) .
O8 C7 1.236(8) 2_565
O10 C9 1.241(8) 2_565
O12 C11 1.240(8) 2_565
O36 Cu6 1.971(4) 2_565
O37 Cu5 1.970(4) 2_565
O38 Cu4 1.983(4) 2_565
O39 Cu5 1.977(4) 2_565
O41 Gd3 2.413(4) 2_565
O74 O741 1.58(2) .
O82 O821 1.561(13) 2_566
O111 Cl1 1.404(17) .
O111 O112 1.62(3) 2_565
O111 O113 1.64(3) .
O111 O114 1.65(3) .
O112 Cl1 1.390(17) .
O112 O113 1.55(3) .
O112 O111 1.62(3) 2_565
O112 O114 1.67(3) .
O112 Cu3 2.353(18) 2_565
O112 Cu2 2.418(19) 2_565
O112 Cu1 2.423(17) 2_565
O113 Cl1 1.44(2) .
O113 O114 1.70(3) 2_565
O113 Cu3 2.333(19) 2_565
O114 Cl1 1.44(2) .
O114 O113 1.70(3) 2_565
O114 Cu5 2.35(3) 2_565
O114 Cu2 2.40(2) 2_565
O121 Cl2 1.441(7) .
O122 Cl2 1.446(5) .
O123 Cl2 1.436(6) .
O124 Cl2 1.460(6) .
O131 Cl3 1.458(5) .
O132 Cl3 1.445(5) .
O133 Cl3 1.446(5) .
O134 Cl3 1.443(5) .
O141 Cl4 1.448(6) .
O142 Cl4 1.450(5) .
O143 Cl4 1.440(6) .
O144 Cl4 1.445(5) .
O151 Cl5 1.432(6) .
O152 Cl5 1.437(6) .
O153 Cl5 1.443(6) .
O154 Cl5 1.452(5) .
O161 Cl6 1.440(6) .
O162 Cl6 1.446(6) .
O163 Cl6 1.449(6) .
O164 Cl6 1.457(7) .
O171 Cl7 1.323(16) .
O172 Cl7 1.438(12) .
O173 Cl7 1.370(13) .
O174 Cl7 1.397(10) .
O181 Cl8 1.398(17) .
O182 Cl8 1.355(15) .
O183 Cl8 1.380(10) .
O184 Cl8 1.440(10) .
O191 Cl9 1.397(18) .
O192 Cl9 1.408(17) .
O193 Cl9 1.594(15) .
O194 Cl9 1.501(12) .
O201 Cl10 1.444(8) .
O202 O203 1.35(4) 2_655
O202 Cl10 1.421(17) .
O202 O202 1.80(5) 2_655
O202 Cl10 2.03(3) 2_655
O203 O202 1.35(4) 2_655
O203 Cl10 1.392(18) .
O203 O214 1.75(4) .
O204 Cl10 1.410(19) .
O211 Cl11 1.42(2) .
O212 Cl11 1.41(2) .
O213 Cl11 1.319(16) .
O214 Cl11 1.438(16) .
O821 O82 1.561(13) 2_566
Cl1 O112 1.390(17) 2_565
Cl1 O111 1.404(17) 2_565
Cl1 O113 1.44(2) 2_565
Cl1 O114 1.44(2) 2_565
Cl10 O202 2.03(3) 2_655
